data_1546755
loop_
_publ_author_name
'Kumar, Tarun'
'Mane, Vaijinath'
'Namboothiri, Irishi N. N.'

_publ_section_title
;
 Synthesis of Aminophenanthrenes and Benzoquinolines via Hauser-Kraus
 Annulation of Sulfonyl Phthalide with Rauhut-Currier Adducts of
 Nitroalkenes.
;
_journal_issue 16
_journal_name_full 'Organic letters'
_journal_page_first 4283
_journal_page_last 4286
_journal_paper_doi 10.1021/acs.orglett.7b01924
_journal_volume 19
_journal_year 2017
_chemical_formula_moiety '8(C31 H25 Br F N O2)'
_chemical_formula_sum 'C248 H200 Br8 F8 N8 O16'
_chemical_formula_weight 4339.43
_space_group_crystal_system triclinic
_space_group_IT_number 2
_space_group_name_Hall '-P 1'
_space_group_name_H-M_alt 'P -1'
_symmetry_space_group_name_Hall '-P 1'
_symmetry_space_group_name_H-M 'P -1'
_atom_sites_solution_hydrogens geom
_atom_sites_solution_primary direct
_audit_creation_date 2017-06-20
_audit_creation_method
;
Olex2 1.2
(compiled 2017.03.28 svn.r3405 for OlexSys, GUI svn.r5337)
;
_cell_angle_alpha 70.341(2)
_cell_angle_beta 87.900(2)
_cell_angle_gamma 67.582(2)
_cell_formula_units_Z 1
_cell_length_a 15.5990(3)
_cell_length_b 18.6900(5)
_cell_length_c 19.2605(5)
_cell_measurement_reflns_used 34069
_cell_measurement_temperature 150(2)
_cell_measurement_theta_max 31.1390
_cell_measurement_theta_min 1.9010
_cell_volume 4861.2(2)
_computing_cell_refinement 'CrysAlisPro 1.171.38.43 (Rigaku OD, 2015)'
_computing_data_collection 'CrystalClear-SM Expert 2.1 b28 (Rigaku, 2013)'
_computing_data_reduction 'CrysAlisPro 1.171.38.43 (Rigaku OD, 2015)'
_computing_molecular_graphics 'Olex2 (Dolomanov et al., 2009)'
_computing_publication_material 'Olex2 (Dolomanov et al., 2009)'
_computing_structure_refinement 'ShelXL (Sheldrick, 2015)'
_computing_structure_solution 'SIR2004 (Burla et al., 2007)'
_diffrn_ambient_temperature 150.15
_diffrn_measured_fraction_theta_full 0.993
_diffrn_measured_fraction_theta_max 0.993
_diffrn_measurement_device_type 'Rigaku Saturn724'
_diffrn_measurement_method \w
_diffrn_radiation_type MoK\a
_diffrn_radiation_wavelength 0.71073
_diffrn_reflns_av_R_equivalents 0.0569
_diffrn_reflns_av_unetI/netI 0.0453
_diffrn_reflns_Laue_measured_fraction_full 0.993
_diffrn_reflns_Laue_measured_fraction_max 0.993
_diffrn_reflns_limit_h_max 18
_diffrn_reflns_limit_h_min -18
_diffrn_reflns_limit_k_max 22
_diffrn_reflns_limit_k_min -21
_diffrn_reflns_limit_l_max 22
_diffrn_reflns_limit_l_min -22
_diffrn_reflns_number 71213
_diffrn_reflns_point_group_measured_fraction_full 0.993
_diffrn_reflns_point_group_measured_fraction_max 0.993
_diffrn_reflns_theta_full 24.998
_diffrn_reflns_theta_max 24.998
_diffrn_reflns_theta_min 1.962
_exptl_absorpt_coefficient_mu 1.729
_exptl_absorpt_correction_T_max 1.00000
_exptl_absorpt_correction_T_min 0.72028
_exptl_absorpt_correction_type numerical
_exptl_absorpt_process_details 'NUMABS (Rigaku, 1999)'
_exptl_crystal_colour colourless
_exptl_crystal_density_diffrn 1.482
_exptl_crystal_description block
_exptl_crystal_F_000 2224
_exptl_crystal_size_max 0.110
_exptl_crystal_size_mid 0.105
_exptl_crystal_size_min 0.085
_refine_diff_density_max 0.791
_refine_diff_density_min -0.483
_refine_diff_density_rms 0.085
_refine_ls_extinction_method none
_refine_ls_goodness_of_fit_ref 1.027
_refine_ls_hydrogen_treatment constr
_refine_ls_matrix_type full
_refine_ls_number_parameters 1316
_refine_ls_number_reflns 16991
_refine_ls_number_restraints 72
_refine_ls_restrained_S_all 1.024
_refine_ls_R_factor_all 0.0527
_refine_ls_R_factor_gt 0.0389
_refine_ls_shift/su_max 0.001
_refine_ls_shift/su_mean 0.000
_refine_ls_structure_factor_coef Fsqd
_refine_ls_weighting_details 'w=1/[\s^2^(Fo^2^)+(0.0471P)^2^+1.7810P] where P=(Fo^2^+2Fc^2^)/3'
_refine_ls_weighting_scheme calc
_refine_ls_wR_factor_gt 0.0883
_refine_ls_wR_factor_ref 0.0958
_reflns_Friedel_coverage 0.000
_reflns_number_gt 13910
_reflns_number_total 16991
_reflns_threshold_expression 'I > 2\s(I)'
_cod_data_source_file ol7b01924_si_002.cif
_cod_data_source_block mvd965
_cod_depositor_comments 'Adding full bibliography for 1546755.cif.'
_cod_database_code 1546755
_shelx_shelxl_version_number 2016/6
_shelx_space_group_comment
;
The symmetry employed for this shelxl refinement is uniquely defined
by the following loop, which should always be used as a source of
symmetry information in preference to the above space-group names.
They are only intended as comments.
;
_olex2_refinement_description
;
1. Fixed Uiso
 At 1.2 times of:
  All C(H) groups, All C(H,H) groups
2. Uiso/Uaniso restraints and constraints
Uanis(C22C) \\sim Ueq, Uanis(C22D) \\sim Ueq, Uanis(N1C) \\sim Ueq, Uanis(N1D)
\\sim Ueq, Uanis(C25C) \\sim Ueq, Uanis(C25D) \\sim Ueq, Uanis(C24D) \\sim Ueq,
Uanis(C24C) \\sim Ueq, Uanis(C23D) \\sim Ueq, Uanis(C23C) \\sim Ueq, Uanis(O1D)
\\sim Ueq, Uanis(O2C) \\sim Ueq: with sigma of 0.1 and sigma for terminal atoms
of 0.2
Uanis(O2C) = Uanis(O1D)
Uanis(C23C) = Uanis(C23D)
Uanis(C22D) = Uanis(C22C)
Uanis(N1C) = Uanis(N1D)
Uanis(C25C) = Uanis(C25D)
Uanis(C24D) = Uanis(C24C)
3. Others
 Sof(O2C)=Sof(N1C)=Sof(C22C)=Sof(H22A)=Sof(H22B)=Sof(C23C)=Sof(H23A)=Sof(H23B)=
 Sof(C24C)=Sof(H24A)=Sof(H24B)=Sof(C25C)=Sof(H25A)=Sof(H25B)=1-FVAR(1)
 Sof(O1D)=Sof(N1D)=Sof(C22D)=Sof(H22C)=Sof(H22D)=Sof(C23D)=Sof(H23C)=Sof(H23D)=
 Sof(C24D)=Sof(H24C)=Sof(H24D)=Sof(C25D)=Sof(H25C)=Sof(H25D)=FVAR(1)
4.a Secondary CH2 refined with riding coordinates:
 C7(H7A,H7B), C22(H22E,H22F), C23(H23E,H23F), C24(H24E,H24F), C25(H25E,H25F),
 C7A(H7AA,H7AB), C22A(H22G,H22H), C23A(H23G,H23H), C24A(H24G,H24H), C25A(H25G,
 H25H), C7C(H7CA,H7CB), C22C(H22A,H22B), C22D(H22C,H22D), C23C(H23A,H23B),
 C23D(H23C,H23D), C24C(H24A,H24B), C24D(H24C,H24D), C25C(H25A,H25B), C25D(H25C,
 H25D), C7B(H7BA,H7BB), C22B(H22I,H22J), C23B(H23I,H23J), C24B(H24I,H24J),
 C25B(H25I,H25J)
4.b Aromatic/amide H refined with riding coordinates:
 C2(H2), C3(H3), C5(H5), C6(H6), C10(H10), C11(H11), C12(H12), C13(H13),
 C16(H16), C18(H18), C19(H19), C27(H27), C28(H28), C30(H30), C31(H31), C2A(H2A),
  C3A(H3A), C5A(H5A), C6A(H6A), C10A(H10A), C11A(H11A), C12A(H12A), C13A(H13A),
 C16A(H16A), C18A(H18A), C19A(H19A), C27A(H27A), C28A(H28A), C30A(H30A),
 C31A(H31A), C2C(H2C), C3C(H3C), C5C(H5C), C6C(H6C), C10C(H10C), C11C(H11C),
 C12C(H12C), C13C(H13C), C16C(H16C), C18C(H18C), C19C(H19C), C27C(H27C),
 C28C(H28C), C30C(H30C), C31C(H31C), C2B(H2B), C3B(H3B), C5B(H5B), C6B(H6B),
 C10B(H10B), C11B(H11B), C12B(H12B), C13B(H13B), C16B(H16B), C18B(H18B),
 C19B(H19B), C27B(H27B), C28B(H28B), C30B(H30B), C31B(H31B)
;
_olex2_submission_special_instructions 'No special instructions were received'

loop_
_space_group_symop_operation_xyz
'x, y, z'
'-x, -y, -z'

loop_
_atom_site_label
_atom_site_type_symbol
_atom_site_fract_x
_atom_site_fract_y
_atom_site_fract_z
_atom_site_U_iso_or_equiv
_atom_site_adp_type
_atom_site_occupancy
_atom_site_site_symmetry_order
_atom_site_calc_flag
_atom_site_refinement_flags_posn
_atom_site_refinement_flags_adp
_atom_site_refinement_flags_occupancy
_atom_site_disorder_assembly
_atom_site_disorder_group
Br1 Br 0.08099(2) 0.25809(2) 0.08764(2) 0.02458(8) Uani 1 1 d . . . . .
F1 F 0.62349(11) 0.11272(10) 0.06287(9) 0.0333(4) Uani 1 1 d . . . . .
O1 O 0.39153(11) 0.41617(10) 0.13913(9) 0.0148(4) Uani 1 1 d . . . . .
O2 O 1.00680(11) 0.52421(11) 0.16946(10) 0.0204(4) Uani 1 1 d . . . . .
N1 N 0.83095(13) 0.52280(13) 0.13647(11) 0.0163(5) Uani 1 1 d . . . . .
C1 C 0.16663(17) 0.30883(15) 0.08725(14) 0.0173(6) Uani 1 1 d . . . . .
C2 C 0.24086(17) 0.29351(16) 0.04567(14) 0.0218(6) Uani 1 1 d . . . . .
H2 H 0.251714 0.255385 0.020620 0.026 Uiso 1 1 calc R . . . .
C3 C 0.29950(17) 0.33477(16) 0.04106(14) 0.0204(6) Uani 1 1 d . . . . .
H3 H 0.351553 0.323910 0.013268 0.024 Uiso 1 1 calc R . . . .
C4 C 0.28341(16) 0.39147(15) 0.07628(13) 0.0155(5) Uani 1 1 d . . . . .
C5 C 0.20925(16) 0.40386(15) 0.11969(13) 0.0174(5) Uani 1 1 d . . . . .
H5 H 0.198376 0.441653 0.145105 0.021 Uiso 1 1 calc R . . . .
C6 C 0.15124(16) 0.36181(15) 0.12624(13) 0.0165(5) Uani 1 1 d . . . . .
H6 H 0.101867 0.369276 0.156936 0.020 Uiso 1 1 calc R . . . .
C7 C 0.34430(17) 0.43870(16) 0.06742(13) 0.0175(6) Uani 1 1 d . . . . .
H7A H 0.390342 0.425115 0.032257 0.021 Uiso 1 1 calc R . . . .
H7B H 0.306051 0.498790 0.047718 0.021 Uiso 1 1 calc R . . . .
C8 C 0.46060(16) 0.44616(15) 0.13668(13) 0.0132(5) Uani 1 1 d . . . . .
C9 C 0.43719(16) 0.51977(15) 0.15441(13) 0.0138(5) Uani 1 1 d . . . . .
C10 C 0.34514(16) 0.56329(15) 0.16744(13) 0.0169(6) Uani 1 1 d . . . . .
H10 H 0.297377 0.545182 0.162029 0.020 Uiso 1 1 calc R . . . .
C11 C 0.32415(17) 0.63101(15) 0.18771(14) 0.0187(6) Uani 1 1 d . . . . .
H11 H 0.261811 0.660566 0.194958 0.022 Uiso 1 1 calc R . . . .
C12 C 0.39478(17) 0.65678(15) 0.19779(14) 0.0184(6) Uani 1 1 d . . . . .
H12 H 0.380786 0.702615 0.213612 0.022 Uiso 1 1 calc R . . . .
C13 C 0.48466(16) 0.61544(15) 0.18468(13) 0.0157(5) Uani 1 1 d . . . . .
H13 H 0.531946 0.633461 0.191614 0.019 Uiso 1 1 calc R . . . .
C14 C 0.50789(16) 0.54743(14) 0.16135(12) 0.0131(5) Uani 1 1 d . . . . .
C15 C 0.60138(16) 0.50406(14) 0.14510(12) 0.0124(5) Uani 1 1 d . . . . .
C16 C 0.67374(16) 0.53070(15) 0.14787(13) 0.0135(5) Uani 1 1 d . . . . .
H16 H 0.661156 0.577786 0.161526 0.016 Uiso 1 1 calc R . . . .
C17 C 0.76218(16) 0.49111(15) 0.13154(13) 0.0137(5) Uani 1 1 d . . . . .
C18 C 0.78121(17) 0.42104(15) 0.11183(13) 0.0171(5) Uani 1 1 d . . . . .
H18 H 0.841885 0.392775 0.100578 0.020 Uiso 1 1 calc R . . . .
C19 C 0.71177(16) 0.39357(15) 0.10890(13) 0.0146(5) Uani 1 1 d . . . . .
H19 H 0.725742 0.345853 0.095954 0.018 Uiso 1 1 calc R . . . .
C20 C 0.62043(16) 0.43386(15) 0.12448(13) 0.0132(5) Uani 1 1 d . . . . .
C21 C 0.54791(16) 0.40381(14) 0.12228(13) 0.0130(5) Uani 1 1 d . . . . .
C22 C 0.90632(16) 0.50617(16) 0.08899(14) 0.0184(6) Uani 1 1 d . . . . .
H22E H 0.879762 0.525169 0.036976 0.022 Uiso 1 1 calc R . . . .
H22F H 0.944193 0.446060 0.105086 0.022 Uiso 1 1 calc R . . . .
C23 C 0.96695(17) 0.55122(16) 0.09434(14) 0.0211(6) Uani 1 1 d . . . . .
H23E H 1.017543 0.540814 0.061882 0.025 Uiso 1 1 calc R . . . .
H23F H 0.929060 0.611379 0.076922 0.025 Uiso 1 1 calc R . . . .
C24 C 0.93397(17) 0.54089(16) 0.21560(15) 0.0216(6) Uani 1 1 d . . . . .
H24E H 0.896734 0.601137 0.199034 0.026 Uiso 1 1 calc R . . . .
H24F H 0.961247 0.522618 0.267282 0.026 Uiso 1 1 calc R . . . .
C25 C 0.87107(17) 0.49684(16) 0.21302(14) 0.0201(6) Uani 1 1 d . . . . .
H25E H 0.907348 0.436391 0.232145 0.024 Uiso 1 1 calc R . . . .
H25F H 0.820403 0.509975 0.244907 0.024 Uiso 1 1 calc R . . . .
C26 C 0.56823(16) 0.32659(15) 0.10598(13) 0.0144(5) Uani 1 1 d . . . . .
C27 C 0.59604(17) 0.32084(16) 0.03774(14) 0.0185(6) Uani 1 1 d . . . . .
H27 H 0.602319 0.366929 0.000940 0.022 Uiso 1 1 calc R . . . .
C28 C 0.61465(17) 0.24956(17) 0.02257(15) 0.0226(6) Uani 1 1 d . . . . .
H28 H 0.634144 0.245890 -0.023867 0.027 Uiso 1 1 calc R . . . .
C29 C 0.60416(17) 0.18390(16) 0.07661(15) 0.0215(6) Uani 1 1 d . . . . .
C30 C 0.57636(16) 0.18662(16) 0.14451(15) 0.0199(6) Uani 1 1 d . . . . .
H30 H 0.569615 0.140364 0.180671 0.024 Uiso 1 1 calc R . . . .
C31 C 0.55838(16) 0.25861(15) 0.15893(14) 0.0173(6) Uani 1 1 d . . . . .
H31 H 0.539070 0.261633 0.205578 0.021 Uiso 1 1 calc R . . . .
Br1A Br 1.44196(2) 0.22474(2) 0.91755(2) 0.02105(7) Uani 1 1 d . . . . .
F1A F 0.86285(10) 0.39253(9) 0.95411(9) 0.0298(4) Uani 1 1 d . . . . .
O1A O 1.10588(11) 0.09394(10) 0.87000(9) 0.0171(4) Uani 1 1 d . . . . .
O2A O 0.51226(11) -0.02567(11) 0.78941(10) 0.0214(4) Uani 1 1 d . . . . .
N1A N 0.65428(13) 0.00865(12) 0.84482(11) 0.0160(5) Uani 1 1 d . . . . .
C1A C 1.35183(16) 0.17777(15) 0.92368(13) 0.0158(5) Uani 1 1 d . . . . .
C2A C 1.26430(18) 0.22614(17) 0.88702(16) 0.0273(7) Uani 1 1 d . . . . .
H2A H 1.248731 0.282449 0.857469 0.033 Uiso 1 1 calc R . . . .
C3A C 1.19896(18) 0.19113(17) 0.89397(16) 0.0301(7) Uani 1 1 d . . . . .
H3A H 1.137550 0.224521 0.870026 0.036 Uiso 1 1 calc R . . . .
C4A C 1.22137(17) 0.10844(16) 0.93514(14) 0.0179(6) Uani 1 1 d . . . . .
C5A C 1.31064(17) 0.06149(16) 0.97048(14) 0.0194(6) Uani 1 1 d . . . . .
H5A H 1.327526 0.004555 0.998419 0.023 Uiso 1 1 calc R . . . .
C6A C 1.37619(17) 0.09615(15) 0.96586(13) 0.0179(6) Uani 1 1 d . . . . .
H6A H 1.436875 0.063789 0.991513 0.021 Uiso 1 1 calc R . . . .
C7A C 1.15012(18) 0.07081(18) 0.94301(14) 0.0243(6) Uani 1 1 d . . . . .
H7AA H 1.180729 0.009925 0.965697 0.029 Uiso 1 1 calc R . . . .
H7AB H 1.103200 0.091404 0.975175 0.029 Uiso 1 1 calc R . . . .
C8A C 1.03554(16) 0.06599(15) 0.86879(13) 0.0149(5) Uani 1 1 d . . . . .
C9A C 1.05886(16) -0.00628(15) 0.84871(13) 0.0143(5) Uani 1 1 d . . . . .
C10A C 1.15131(17) -0.04952(16) 0.83661(14) 0.0202(6) Uani 1 1 d . . . . .
H10A H 1.198833 -0.031414 0.842728 0.024 Uiso 1 1 calc R . . . .
C11A C 1.17279(17) -0.11723(16) 0.81615(15) 0.0225(6) Uani 1 1 d . . . . .
H11A H 1.235144 -0.146092 0.808425 0.027 Uiso 1 1 calc R . . . .
C12A C 1.10328(17) -0.14406(16) 0.80658(14) 0.0210(6) Uani 1 1 d . . . . .
H12A H 1.118449 -0.190868 0.792015 0.025 Uiso 1 1 calc R . . . .
C13A C 1.01280(17) -0.10286(15) 0.81821(14) 0.0174(5) Uani 1 1 d . . . . .
H13A H 0.966158 -0.121556 0.811185 0.021 Uiso 1 1 calc R . . . .
C14A C 0.98807(16) -0.03352(14) 0.84032(13) 0.0139(5) Uani 1 1 d . . . . .
C15A C 0.89292(16) 0.01134(14) 0.85361(12) 0.0130(5) Uani 1 1 d . . . . .
C16A C 0.81905(16) -0.01095(15) 0.84306(13) 0.0141(5) Uani 1 1 d . . . . .
H16A H 0.832274 -0.057520 0.828473 0.017 Uiso 1 1 calc R . . . .
C17A C 0.72775(16) 0.03229(15) 0.85308(13) 0.0139(5) Uani 1 1 d . . . . .
C18A C 0.71012(17) 0.10158(15) 0.87474(13) 0.0154(5) Uani 1 1 d . . . . .
H18A H 0.648444 0.132613 0.882161 0.019 Uiso 1 1 calc R . . . .
C19A C 0.78104(16) 0.12419(15) 0.88506(13) 0.0151(5) Uani 1 1 d . . . . .
H19A H 0.767028 0.171039 0.899371 0.018 Uiso 1 1 calc R . . . .
C20A C 0.87422(16) 0.08060(14) 0.87529(12) 0.0131(5) Uani 1 1 d . . . . .
C21A C 0.94751(16) 0.10802(14) 0.88240(13) 0.0142(5) Uani 1 1 d . . . . .
C22A C 0.67664(17) -0.06337(16) 0.82294(15) 0.0213(6) Uani 1 1 d . . . . .
H22G H 0.732528 -0.109181 0.854367 0.026 Uiso 1 1 calc R . . . .
H22H H 0.691078 -0.049813 0.770777 0.026 Uiso 1 1 calc R . . . .
C23A C 0.59587(17) -0.09036(16) 0.83092(16) 0.0231(6) Uani 1 1 d . . . . .
H23G H 0.611686 -0.137846 0.813854 0.028 Uiso 1 1 calc R . . . .
H23H H 0.585594 -0.108900 0.883920 0.028 Uiso 1 1 calc R . . . .
C24A C 0.48951(17) 0.04196(16) 0.81456(15) 0.0220(6) Uani 1 1 d . . . . .
H24G H 0.479543 0.024131 0.867673 0.026 Uiso 1 1 calc R . . . .
H24H H 0.430607 0.086685 0.786640 0.026 Uiso 1 1 calc R . . . .
C25A C 0.56559(16) 0.07469(15) 0.80463(15) 0.0198(6) Uani 1 1 d . . . . .
H25G H 0.573012 0.095982 0.751241 0.024 Uiso 1 1 calc R . . . .
H25H H 0.548239 0.120881 0.823646 0.024 Uiso 1 1 calc R . . . .
C26A C 0.92637(16) 0.18334(15) 0.90203(13) 0.0156(5) Uani 1 1 d . . . . .
C27A C 0.89553(17) 0.18592(16) 0.97049(14) 0.0187(6) Uani 1 1 d . . . . .
H27A H 0.889004 0.138769 1.005316 0.022 Uiso 1 1 calc R . . . .
C28A C 0.87438(17) 0.25604(16) 0.98831(15) 0.0212(6) Uani 1 1 d . . . . .
H28A H 0.852947 0.257809 1.034747 0.025 Uiso 1 1 calc R . . . .
C29A C 0.88512(17) 0.32324(16) 0.93713(15) 0.0208(6) Uani 1 1 d . . . . .
C30A C 0.91662(17) 0.32327(16) 0.86943(15) 0.0219(6) Uani 1 1 d . . . . .
H30A H 0.924441 0.370293 0.835593 0.026 Uiso 1 1 calc R . . . .
C31A C 0.93673(16) 0.25246(15) 0.85189(14) 0.0174(6) Uani 1 1 d . . . . .
H31A H 0.957733 0.251348 0.805196 0.021 Uiso 1 1 calc R . . . .
Br1C Br 0.57854(2) -0.18281(2) 0.40485(2) 0.03461(9) Uani 1 1 d . . . . .
F1C F 0.92227(13) -0.25315(9) 0.73813(9) 0.0394(4) Uani 1 1 d . . . . .
O1C O 0.76782(11) 0.05764(10) 0.46293(9) 0.0162(4) Uani 1 1 d . . . . .
O1D O 1.1097(4) 0.3394(4) 0.6877(3) 0.0245(8) Uani 0.404(4) 1 d . U P A 1
O2C O 1.1177(3) 0.3550(2) 0.6485(2) 0.0245(8) Uani 0.596(4) 1 d . U P A 2
N1C N 1.0136(3) 0.2606(3) 0.6380(3) 0.0156(9) Uani 0.596(4) 1 d . U P A 2
N1D N 1.0481(5) 0.2536(5) 0.6179(4) 0.0156(9) Uani 0.404(4) 1 d . U P A 1
C1C C 0.65590(17) -0.12714(16) 0.41101(15) 0.0204(6) Uani 1 1 d . . . . .
C2C C 0.65486(18) -0.06063(17) 0.35035(15) 0.0237(6) Uani 1 1 d . . . . .
H2C H 0.615903 -0.042644 0.305953 0.028 Uiso 1 1 calc R . . . .
C3C C 0.71160(18) -0.02122(16) 0.35593(15) 0.0225(6) Uani 1 1 d . . . . .
H3C H 0.711411 0.024580 0.314791 0.027 Uiso 1 1 calc R . . . .
C4C C 0.76906(16) -0.04695(15) 0.42036(13) 0.0160(5) Uani 1 1 d . . . . .
C5C C 0.76874(18) -0.11378(16) 0.48011(14) 0.0212(6) Uani 1 1 d . . . . .
H5C H 0.808052 -0.132142 0.524405 0.025 Uiso 1 1 calc R . . . .
C6C C 0.71170(19) -0.15417(17) 0.47602(15) 0.0239(6) Uani 1 1 d . . . . .
H6C H 0.711118 -0.199579 0.517228 0.029 Uiso 1 1 calc R . . . .
C7C C 0.82517(17) -0.00005(16) 0.42844(14) 0.0186(6) Uani 1 1 d . . . . .
H7CA H 0.884549 -0.038077 0.459938 0.022 Uiso 1 1 calc R . . . .
H7CB H 0.839452 0.029888 0.379358 0.022 Uiso 1 1 calc R . . . .
C8C C 0.81411(16) 0.09998(15) 0.48157(13) 0.0141(5) Uani 1 1 d . . . . .
C9C C 0.80123(16) 0.17954(15) 0.42897(13) 0.0148(5) Uani 1 1 d . . . . .
C10C C 0.74750(16) 0.21070(15) 0.35990(13) 0.0167(5) Uani 1 1 d . . . . .
H10C H 0.719526 0.178498 0.348191 0.020 Uiso 1 1 calc R . . . .
C11C C 0.73533(17) 0.28683(16) 0.30965(14) 0.0193(6) Uani 1 1 d . . . . .
H11C H 0.699155 0.307354 0.263346 0.023 Uiso 1 1 calc R . . . .
C12C C 0.77662(17) 0.33407(16) 0.32712(14) 0.0199(6) Uani 1 1 d . . . . .
H12C H 0.768106 0.386953 0.292464 0.024 Uiso 1 1 calc R . . . .
C13C C 0.82911(16) 0.30502(15) 0.39351(14) 0.0171(5) Uani 1 1 d . . . . .
H13C H 0.856639 0.338137 0.404040 0.020 Uiso 1 1 calc R . . . .
C14C C 0.84322(16) 0.22744(15) 0.44640(13) 0.0142(5) Uani 1 1 d . . . . .
C15C C 0.89863(16) 0.19404(15) 0.51808(13) 0.0148(5) Uani 1 1 d . . . . .
C16C C 0.93914(18) 0.23975(16) 0.53962(15) 0.0219(6) Uani 1 1 d . . . . .
H16C H 0.931604 0.292925 0.506155 0.026 Uiso 1 1 calc R . . . .
C17C C 0.9897(2) 0.20987(16) 0.60800(16) 0.0274(7) Uani 1 1 d . . . . .
C18C C 1.00170(19) 0.13009(16) 0.65651(15) 0.0239(6) Uani 1 1 d . . . . .
H18C H 1.036951 0.107992 0.703454 0.029 Uiso 1 1 calc R . . . .
C19C C 0.96344(17) 0.08458(15) 0.63679(14) 0.0182(6) Uani 1 1 d . . . . .
H19C H 0.972093 0.031337 0.670750 0.022 Uiso 1 1 calc R . . . .
C20C C 0.91097(16) 0.11397(15) 0.56713(13) 0.0140(5) Uani 1 1 d . . . . .
C21C C 0.86775(16) 0.06647(14) 0.54765(13) 0.0132(5) Uani 1 1 d . . . . .
C22C C 0.9886(6) 0.3466(5) 0.5894(3) 0.0213(14) Uani 0.596(4) 1 d . U P A 2
H22A H 0.920161 0.374204 0.576564 0.026 Uiso 0.596(4) 1 calc R . P A 2
H22B H 1.018288 0.348266 0.542872 0.026 Uiso 0.596(4) 1 calc R . P A 2
C22D C 0.9835(9) 0.3334(8) 0.6204(5) 0.0213(14) Uani 0.404(4) 1 d . U P A 1
H22C H 0.947055 0.324347 0.663347 0.026 Uiso 0.404(4) 1 calc R . P A 1
H22D H 0.939394 0.363605 0.574770 0.026 Uiso 0.404(4) 1 calc R . P A 1
C23C C 1.0210(16) 0.3919(15) 0.6284(12) 0.028(2) Uani 0.596(4) 1 d . U P A 2
H23A H 1.003768 0.449910 0.595082 0.033 Uiso 0.596(4) 1 calc R . P A 2
H23B H 0.988474 0.392549 0.673391 0.033 Uiso 0.596(4) 1 calc R . P A 2
C23D C 1.035(3) 0.383(2) 0.6270(18) 0.028(2) Uani 0.404(4) 1 d . U P A 1
H23C H 1.062227 0.400605 0.579992 0.033 Uiso 0.404(4) 1 calc R . P A 1
H23D H 0.990959 0.434029 0.634580 0.033 Uiso 0.404(4) 1 calc R . P A 1
C24C C 1.1424(5) 0.2718(6) 0.6974(5) 0.0237(15) Uani 0.596(4) 1 d . U P A 2
H24A H 1.111151 0.271774 0.743041 0.028 Uiso 0.596(4) 1 calc R . P A 2
H24B H 1.210555 0.245714 0.711586 0.028 Uiso 0.596(4) 1 calc R . P A 2
C24D C 1.1725(8) 0.2626(10) 0.6815(8) 0.0237(15) Uani 0.404(4) 1 d . U P A 1
H24C H 1.220917 0.232810 0.724482 0.028 Uiso 0.404(4) 1 calc R . P A 1
H24D H 1.203995 0.274136 0.635972 0.028 Uiso 0.404(4) 1 calc R . P A 1
C25C C 1.1155(13) 0.2224(10) 0.6630(9) 0.019(2) Uani 0.596(4) 1 d . U P A 2
H25A H 1.131634 0.165979 0.699432 0.023 Uiso 0.596(4) 1 calc R . P A 2
H25B H 1.151181 0.217889 0.620058 0.023 Uiso 0.596(4) 1 calc R . P A 2
C25D C 1.121(2) 0.2076(16) 0.6788(15) 0.019(2) Uani 0.404(4) 1 d . U P A 1
H25C H 1.165444 0.156753 0.671656 0.023 Uiso 0.404(4) 1 calc R . P A 1
H25D H 1.094192 0.191571 0.726051 0.023 Uiso 0.404(4) 1 calc R . P A 1
C26C C 0.88132(16) -0.01821(15) 0.59884(13) 0.0145(5) Uani 1 1 d . . . . .
C27C C 0.80591(18) -0.03695(16) 0.62725(14) 0.0198(6) Uani 1 1 d . . . . .
H27C H 0.744727 0.004998 0.614676 0.024 Uiso 1 1 calc R . . . .
C28C C 0.8194(2) -0.11655(17) 0.67387(15) 0.0245(6) Uani 1 1 d . . . . .
H28C H 0.768076 -0.129540 0.693154 0.029 Uiso 1 1 calc R . . . .
C29C C 0.9086(2) -0.17570(16) 0.69121(14) 0.0243(6) Uani 1 1 d . . . . .
C30C C 0.98445(19) -0.16060(16) 0.66347(14) 0.0219(6) Uani 1 1 d . . . . .
H30C H 1.045130 -0.203326 0.675774 0.026 Uiso 1 1 calc R . . . .
C31C C 0.97039(17) -0.08140(15) 0.61699(13) 0.0174(5) Uani 1 1 d . . . . .
H31C H 1.022197 -0.069777 0.597081 0.021 Uiso 1 1 calc R . . . .
Br04 Br 0.93154(2) 0.65956(2) 0.62254(2) 0.03491(9) Uani 1 1 d . . . . .
F005 F 0.60372(10) 0.74776(8) 0.26552(8) 0.0237(3) Uani 1 1 d . . . . .
O00B O 0.73277(11) 0.43556(10) 0.53818(9) 0.0167(4) Uani 1 1 d . . . . .
O00F O 0.36983(12) 0.16100(11) 0.33039(10) 0.0244(4) Uani 1 1 d . . . . .
N1B N 0.47485(13) 0.25044(12) 0.35002(11) 0.0150(4) Uani 1 1 d . . . . .
C1B C 0.85376(18) 0.60686(16) 0.61017(15) 0.0225(6) Uani 1 1 d . . . . .
C2B C 0.81585(19) 0.62506(17) 0.53916(15) 0.0255(6) Uani 1 1 d . . . . .
H2B H 0.829389 0.662835 0.497713 0.031 Uiso 1 1 calc R . . . .
C3B C 0.75855(19) 0.58792(17) 0.52941(15) 0.0253(6) Uani 1 1 d . . . . .
H3B H 0.731760 0.600899 0.480987 0.030 Uiso 1 1 calc R . . . .
C4B C 0.73929(17) 0.53162(15) 0.58947(14) 0.0183(6) Uani 1 1 d . . . . .
C5B C 0.77872(17) 0.51377(16) 0.66009(14) 0.0183(6) Uani 1 1 d . . . . .
H5B H 0.766329 0.475133 0.701501 0.022 Uiso 1 1 calc R . . . .
C6B C 0.83585(16) 0.55152(15) 0.67099(14) 0.0190(6) Uani 1 1 d . . . . .
H6B H 0.862059 0.539452 0.719370 0.023 Uiso 1 1 calc R . . . .
C7B C 0.67962(17) 0.48993(16) 0.57678(14) 0.0194(6) Uani 1 1 d . . . . .
H7BA H 0.664740 0.457933 0.624619 0.023 Uiso 1 1 calc R . . . .
H7BB H 0.620524 0.531257 0.546472 0.023 Uiso 1 1 calc R . . . .
C8B C 0.68371(16) 0.39638(15) 0.51732(13) 0.0152(5) Uani 1 1 d . . . . .
C9B C 0.69465(16) 0.31615(15) 0.56732(13) 0.0146(5) Uani 1 1 d . . . . .
C10B C 0.74848(17) 0.28107(16) 0.63714(13) 0.0185(6) Uani 1 1 d . . . . .
H10B H 0.777305 0.311227 0.651433 0.022 Uiso 1 1 calc R . . . .
C11B C 0.75907(17) 0.20381(16) 0.68405(14) 0.0212(6) Uani 1 1 d . . . . .
H11B H 0.795197 0.180504 0.730745 0.025 Uiso 1 1 calc R . . . .
C12B C 0.71679(17) 0.15949(16) 0.66320(13) 0.0183(6) Uani 1 1 d . . . . .
H12B H 0.724395 0.105973 0.695919 0.022 Uiso 1 1 calc R . . . .
C13B C 0.66453(16) 0.19206(15) 0.59627(13) 0.0156(5) Uani 1 1 d . . . . .
H13B H 0.636070 0.160805 0.583425 0.019 Uiso 1 1 calc R . . . .
C14B C 0.65190(16) 0.27116(15) 0.54576(13) 0.0142(5) Uani 1 1 d . . . . .
C15B C 0.59763(16) 0.30777(15) 0.47361(13) 0.0142(5) Uani 1 1 d . . . . .
C16B C 0.55881(16) 0.26308(15) 0.44798(13) 0.0146(5) Uani 1 1 d . . . . .
H16B H 0.567503 0.208648 0.479030 0.018 Uiso 1 1 calc R . . . .
C17B C 0.50854(16) 0.29606(14) 0.37912(13) 0.0130(5) Uani 1 1 d . . . . .
C18B C 0.49539(16) 0.37756(15) 0.33464(13) 0.0157(5) Uani 1 1 d . . . . .
H18B H 0.459637 0.402140 0.287674 0.019 Uiso 1 1 calc R . . . .
C19B C 0.53297(16) 0.42164(15) 0.35776(13) 0.0147(5) Uani 1 1 d . . . . .
H19B H 0.523471 0.476045 0.326078 0.018 Uiso 1 1 calc R . . . .
C20B C 0.58591(16) 0.38870(15) 0.42780(13) 0.0140(5) Uani 1 1 d . . . . .
C21B C 0.63062(16) 0.43320(15) 0.45044(13) 0.0141(5) Uani 1 1 d . . . . .
C22B C 0.49936(17) 0.16325(15) 0.39541(14) 0.0179(6) Uani 1 1 d . . . . .
H22I H 0.469054 0.159205 0.441854 0.022 Uiso 1 1 calc R . . . .
H22J H 0.567702 0.135082 0.408625 0.022 Uiso 1 1 calc R . . . .
C23B C 0.46744(17) 0.12203(16) 0.35249(15) 0.0215(6) Uani 1 1 d . . . . .
H23I H 0.501224 0.123194 0.307861 0.026 Uiso 1 1 calc R . . . .
H23J H 0.483430 0.063482 0.383581 0.026 Uiso 1 1 calc R . . . .
C24B C 0.34581(18) 0.24532(16) 0.28523(15) 0.0228(6) Uani 1 1 d . . . . .
H24I H 0.277651 0.272233 0.270863 0.027 Uiso 1 1 calc R . . . .
H24J H 0.377160 0.248002 0.239338 0.027 Uiso 1 1 calc R . . . .
C25B C 0.37368(16) 0.29158(15) 0.32466(14) 0.0171(5) Uani 1 1 d . . . . .
H25I H 0.358904 0.348921 0.290722 0.021 Uiso 1 1 calc R . . . .
H25J H 0.337742 0.293890 0.367862 0.021 Uiso 1 1 calc R . . . .
C26B C 0.62260(16) 0.51723(15) 0.40115(13) 0.0145(5) Uani 1 1 d . . . . .
C27B C 0.53820(17) 0.58522(15) 0.38554(14) 0.0174(5) Uani 1 1 d . . . . .
H27B H 0.484424 0.578113 0.406034 0.021 Uiso 1 1 calc R . . . .
C28B C 0.53119(17) 0.66331(16) 0.34053(14) 0.0190(6) Uani 1 1 d . . . . .
H28B H 0.473479 0.709600 0.330483 0.023 Uiso 1 1 calc R . . . .
C29B C 0.60953(18) 0.67218(15) 0.31083(13) 0.0175(6) Uani 1 1 d . . . . .
C30B C 0.69504(17) 0.60711(15) 0.32613(14) 0.0182(6) Uani 1 1 d . . . . .
H30B H 0.748733 0.615154 0.306421 0.022 Uiso 1 1 calc R . . . .
C31B C 0.70074(17) 0.52955(15) 0.37107(13) 0.0168(5) Uani 1 1 d . . . . .
H31B H 0.759046 0.483839 0.381602 0.020 Uiso 1 1 calc R . . . .

loop_
_atom_site_aniso_label
_atom_site_aniso_U_11
_atom_site_aniso_U_22
_atom_site_aniso_U_33
_atom_site_aniso_U_23
_atom_site_aniso_U_13
_atom_site_aniso_U_12
Br1 0.02691(15) 0.02231(15) 0.02866(16) -0.00434(12) -0.00408(11) -0.01731(12)
F1 0.0355(9) 0.0250(9) 0.0455(10) -0.0234(8) -0.0020(8) -0.0079(7)
O1 0.0141(8) 0.0195(9) 0.0133(9) -0.0033(7) 0.0003(7) -0.0113(7)
O2 0.0131(9) 0.0227(10) 0.0268(10) -0.0092(8) 0.0006(7) -0.0080(8)
N1 0.0121(10) 0.0222(12) 0.0201(11) -0.0101(9) 0.0030(9) -0.0100(9)
C1 0.0167(13) 0.0148(13) 0.0194(14) -0.0004(11) -0.0040(10) -0.0095(11)
C2 0.0256(14) 0.0172(14) 0.0244(15) -0.0097(12) 0.0009(12) -0.0080(12)
C3 0.0157(13) 0.0221(14) 0.0234(14) -0.0082(12) 0.0051(11) -0.0075(11)
C4 0.0129(12) 0.0180(13) 0.0125(12) -0.0010(10) -0.0026(10) -0.0063(10)
C5 0.0164(13) 0.0191(14) 0.0182(13) -0.0083(11) 0.0007(10) -0.0067(11)
C6 0.0125(12) 0.0169(13) 0.0174(13) -0.0034(11) 0.0002(10) -0.0051(10)
C7 0.0148(12) 0.0217(14) 0.0148(13) -0.0028(11) -0.0018(10) -0.0088(11)
C8 0.0129(12) 0.0163(13) 0.0099(12) -0.0008(10) -0.0005(9) -0.0084(10)
C9 0.0128(12) 0.0157(13) 0.0098(12) -0.0017(10) 0.0002(9) -0.0047(10)
C10 0.0128(12) 0.0191(14) 0.0169(13) -0.0028(11) 0.0021(10) -0.0073(11)
C11 0.0121(12) 0.0185(14) 0.0220(14) -0.0056(11) 0.0037(10) -0.0037(11)
C12 0.0197(13) 0.0132(13) 0.0203(14) -0.0048(11) 0.0027(11) -0.0052(11)
C13 0.0161(13) 0.0159(13) 0.0178(13) -0.0036(11) 0.0014(10) -0.0109(11)
C14 0.0148(12) 0.0134(13) 0.0089(12) 0.0009(10) -0.0009(9) -0.0071(10)
C15 0.0119(12) 0.0123(12) 0.0099(12) -0.0001(10) -0.0009(9) -0.0046(10)
C16 0.0152(12) 0.0123(12) 0.0125(12) -0.0040(10) 0.0008(10) -0.0050(10)
C17 0.0126(12) 0.0176(13) 0.0122(12) -0.0026(10) -0.0001(10) -0.0094(10)
C18 0.0125(12) 0.0203(14) 0.0188(13) -0.0074(11) 0.0020(10) -0.0063(11)
C19 0.0152(12) 0.0151(13) 0.0148(13) -0.0058(10) 0.0022(10) -0.0067(10)
C20 0.0152(12) 0.0151(13) 0.0093(12) -0.0014(10) -0.0004(9) -0.0082(10)
C21 0.0145(12) 0.0134(12) 0.0099(12) -0.0016(10) 0.0003(9) -0.0063(10)
C22 0.0144(13) 0.0209(14) 0.0215(14) -0.0064(11) 0.0029(10) -0.0094(11)
C23 0.0149(13) 0.0238(15) 0.0227(14) -0.0038(12) 0.0010(11) -0.0093(11)
C24 0.0191(13) 0.0221(14) 0.0275(15) -0.0135(12) 0.0012(11) -0.0079(11)
C25 0.0173(13) 0.0259(15) 0.0216(14) -0.0113(12) 0.0031(11) -0.0108(12)
C26 0.0089(12) 0.0182(13) 0.0177(13) -0.0074(11) -0.0001(10) -0.0060(10)
C27 0.0184(13) 0.0228(14) 0.0174(13) -0.0073(11) 0.0013(11) -0.0110(11)
C28 0.0211(14) 0.0296(16) 0.0211(14) -0.0139(12) 0.0026(11) -0.0097(12)
C29 0.0164(13) 0.0185(14) 0.0315(16) -0.0158(12) -0.0039(11) -0.0023(11)
C30 0.0145(13) 0.0160(14) 0.0273(15) -0.0048(11) -0.0009(11) -0.0062(11)
C31 0.0109(12) 0.0201(14) 0.0208(14) -0.0067(11) 0.0004(10) -0.0063(11)
Br1A 0.01770(14) 0.02356(15) 0.02971(16) -0.01451(12) 0.00378(11) -0.01186(11)
F1A 0.0249(8) 0.0222(9) 0.0513(11) -0.0238(8) 0.0048(7) -0.0094(7)
O1A 0.0178(9) 0.0207(9) 0.0153(9) -0.0032(7) -0.0004(7) -0.0127(8)
O2A 0.0162(9) 0.0216(10) 0.0303(11) -0.0146(8) -0.0035(8) -0.0062(8)
N1A 0.0125(10) 0.0158(11) 0.0224(12) -0.0096(9) 0.0002(9) -0.0056(9)
C1A 0.0156(13) 0.0199(14) 0.0175(13) -0.0105(11) 0.0033(10) -0.0094(11)
C2A 0.0220(14) 0.0171(14) 0.0362(17) 0.0008(12) -0.0069(12) -0.0085(12)
C3A 0.0186(14) 0.0244(16) 0.0396(18) 0.0003(13) -0.0120(12) -0.0089(12)
C4A 0.0181(13) 0.0224(14) 0.0172(13) -0.0073(11) 0.0006(10) -0.0118(11)
C5A 0.0230(14) 0.0175(14) 0.0170(13) -0.0049(11) 0.0015(11) -0.0083(11)
C6A 0.0135(12) 0.0203(14) 0.0184(13) -0.0075(11) -0.0005(10) -0.0043(11)
C7A 0.0257(15) 0.0317(16) 0.0155(14) -0.0001(12) -0.0053(11) -0.0177(13)
C8A 0.0184(13) 0.0170(13) 0.0105(12) -0.0022(10) -0.0009(10) -0.0103(11)
C9A 0.0160(12) 0.0137(13) 0.0114(12) -0.0020(10) -0.0007(10) -0.0060(10)
C10A 0.0161(13) 0.0216(14) 0.0230(14) -0.0054(12) 0.0026(11) -0.0095(11)
C11A 0.0139(13) 0.0225(15) 0.0269(15) -0.0088(12) 0.0023(11) -0.0027(11)
C12A 0.0203(14) 0.0181(14) 0.0254(15) -0.0101(12) 0.0023(11) -0.0062(11)
C13A 0.0168(13) 0.0165(13) 0.0200(14) -0.0061(11) -0.0003(10) -0.0077(11)
C14A 0.0167(13) 0.0118(12) 0.0109(12) 0.0003(10) -0.0003(10) -0.0067(10)
C15A 0.0167(12) 0.0102(12) 0.0089(12) 0.0004(10) 0.0005(10) -0.0052(10)
C16A 0.0156(13) 0.0119(12) 0.0150(13) -0.0052(10) 0.0010(10) -0.0052(10)
C17A 0.0151(12) 0.0135(13) 0.0112(12) -0.0022(10) 0.0001(10) -0.0053(10)
C18A 0.0150(12) 0.0163(13) 0.0160(13) -0.0061(11) 0.0022(10) -0.0067(11)
C19A 0.0207(13) 0.0114(12) 0.0119(12) -0.0040(10) 0.0019(10) -0.0050(10)
C20A 0.0162(12) 0.0129(12) 0.0086(12) 0.0002(10) -0.0002(9) -0.0073(10)
C21A 0.0188(13) 0.0127(13) 0.0102(12) -0.0013(10) -0.0001(10) -0.0076(11)
C22A 0.0158(13) 0.0174(14) 0.0339(16) -0.0146(12) -0.0014(11) -0.0045(11)
C23A 0.0192(14) 0.0173(14) 0.0342(16) -0.0119(12) -0.0030(12) -0.0057(11)
C24A 0.0138(13) 0.0279(15) 0.0298(15) -0.0175(13) 0.0008(11) -0.0073(11)
C25A 0.0143(13) 0.0168(14) 0.0265(15) -0.0082(11) -0.0032(11) -0.0032(11)
C26A 0.0144(12) 0.0167(13) 0.0175(13) -0.0054(11) -0.0014(10) -0.0083(11)
C27A 0.0220(14) 0.0196(14) 0.0163(13) -0.0051(11) 0.0012(11) -0.0108(11)
C28A 0.0204(14) 0.0249(15) 0.0205(14) -0.0106(12) 0.0004(11) -0.0086(12)
C29A 0.0125(13) 0.0175(14) 0.0372(16) -0.0161(12) -0.0016(11) -0.0047(11)
C30A 0.0147(13) 0.0156(14) 0.0349(16) -0.0040(12) 0.0009(12) -0.0092(11)
C31A 0.0134(12) 0.0179(14) 0.0221(14) -0.0065(11) 0.0028(10) -0.0079(11)
Br1C 0.03901(18) 0.0521(2) 0.04145(19) -0.03101(16) 0.01669(14) -0.03628(16)
F1C 0.0800(13) 0.0190(9) 0.0243(9) -0.0049(7) 0.0153(9) -0.0280(9)
O1C 0.0140(9) 0.0174(9) 0.0226(10) -0.0113(8) 0.0028(7) -0.0081(7)
O1D 0.0215(13) 0.0260(19) 0.035(3) -0.016(2) 0.002(2) -0.0140(12)
O2C 0.0215(13) 0.0260(19) 0.035(3) -0.016(2) 0.002(2) -0.0140(12)
N1C 0.006(3) 0.0135(16) 0.029(3) -0.0109(17) -0.0024(17) -0.002(2)
N1D 0.006(3) 0.0135(16) 0.029(3) -0.0109(17) -0.0024(17) -0.002(2)
C1C 0.0173(13) 0.0266(15) 0.0292(15) -0.0201(13) 0.0076(11) -0.0125(12)
C2C 0.0234(14) 0.0262(15) 0.0235(15) -0.0110(12) -0.0036(11) -0.0092(12)
C3C 0.0265(15) 0.0190(14) 0.0224(15) -0.0054(12) -0.0028(11) -0.0106(12)
C4C 0.0169(13) 0.0174(13) 0.0186(13) -0.0123(11) 0.0043(10) -0.0071(11)
C5C 0.0249(14) 0.0246(15) 0.0176(14) -0.0096(12) -0.0013(11) -0.0114(12)
C6C 0.0342(16) 0.0242(15) 0.0199(14) -0.0078(12) 0.0070(12) -0.0187(13)
C7C 0.0163(13) 0.0215(14) 0.0242(14) -0.0146(12) 0.0041(11) -0.0083(11)
C8C 0.0129(12) 0.0171(13) 0.0174(13) -0.0105(11) 0.0040(10) -0.0073(10)
C9C 0.0117(12) 0.0149(13) 0.0162(13) -0.0077(10) 0.0027(10) -0.0017(10)
C10C 0.0138(12) 0.0205(14) 0.0187(13) -0.0103(11) 0.0013(10) -0.0067(11)
C11C 0.0176(13) 0.0223(14) 0.0142(13) -0.0059(11) -0.0023(10) -0.0041(11)
C12C 0.0192(13) 0.0136(13) 0.0216(14) -0.0029(11) 0.0016(11) -0.0036(11)
C13C 0.0175(13) 0.0139(13) 0.0209(14) -0.0068(11) 0.0023(11) -0.0066(11)
C14C 0.0121(12) 0.0143(13) 0.0156(13) -0.0060(10) 0.0015(10) -0.0037(10)
C15C 0.0127(12) 0.0150(13) 0.0184(13) -0.0082(11) 0.0017(10) -0.0051(10)
C16C 0.0268(14) 0.0111(13) 0.0259(15) -0.0027(11) -0.0086(12) -0.0076(11)
C17C 0.0369(16) 0.0182(15) 0.0296(16) -0.0062(12) -0.0111(13) -0.0138(13)
C18C 0.0299(15) 0.0168(14) 0.0228(15) -0.0050(12) -0.0106(12) -0.0072(12)
C19C 0.0203(13) 0.0135(13) 0.0192(14) -0.0051(11) -0.0005(11) -0.0052(11)
C20C 0.0115(12) 0.0125(12) 0.0173(13) -0.0058(10) -0.0001(10) -0.0034(10)
C21C 0.0128(12) 0.0135(13) 0.0158(13) -0.0069(10) 0.0049(10) -0.0066(10)
C22C 0.0151(18) 0.018(3) 0.032(5) -0.011(4) 0.004(4) -0.0054(18)
C22D 0.0151(18) 0.018(3) 0.032(5) -0.011(4) 0.004(4) -0.0054(18)
C23C 0.029(7) 0.022(4) 0.0388(19) -0.018(2) 0.003(3) -0.011(5)
C23D 0.029(7) 0.022(4) 0.0388(19) -0.018(2) 0.003(3) -0.011(5)
C24C 0.018(5) 0.026(3) 0.029(4) -0.011(3) -0.002(3) -0.009(4)
C24D 0.018(5) 0.026(3) 0.029(4) -0.011(3) -0.002(3) -0.009(4)
C25C 0.016(2) 0.014(6) 0.026(7) -0.005(5) 0.001(4) -0.006(3)
C25D 0.016(2) 0.014(6) 0.026(7) -0.005(5) 0.001(4) -0.006(3)
C26C 0.0186(13) 0.0160(13) 0.0123(12) -0.0075(10) 0.0017(10) -0.0080(11)
C27C 0.0214(14) 0.0247(15) 0.0206(14) -0.0124(12) 0.0067(11) -0.0131(12)
C28C 0.0407(17) 0.0286(16) 0.0230(15) -0.0181(13) 0.0186(13) -0.0268(14)
C29C 0.0524(19) 0.0144(14) 0.0120(13) -0.0058(11) 0.0067(12) -0.0185(14)
C30C 0.0303(15) 0.0155(14) 0.0177(14) -0.0078(11) 0.0016(11) -0.0048(12)
C31C 0.0201(13) 0.0174(14) 0.0170(13) -0.0082(11) 0.0041(10) -0.0080(11)
Br04 0.03678(17) 0.03244(18) 0.0490(2) -0.01861(15) 0.00405(14) -0.02379(14)
F005 0.0341(9) 0.0133(8) 0.0226(8) -0.0036(6) 0.0033(7) -0.0104(7)
O00B 0.0160(9) 0.0191(9) 0.0206(9) -0.0123(8) 0.0024(7) -0.0080(7)
O00F 0.0204(10) 0.0199(10) 0.0344(11) -0.0075(9) -0.0021(8) -0.0108(8)
N1B 0.0146(10) 0.0134(11) 0.0173(11) -0.0057(9) -0.0014(8) -0.0051(9)
C1B 0.0213(14) 0.0209(14) 0.0347(16) -0.0178(13) 0.0081(12) -0.0116(12)
C2B 0.0352(16) 0.0231(15) 0.0221(15) -0.0071(12) 0.0098(12) -0.0166(13)
C3B 0.0337(16) 0.0274(16) 0.0187(14) -0.0105(12) 0.0017(12) -0.0139(13)
C4B 0.0182(13) 0.0191(14) 0.0221(14) -0.0131(11) 0.0042(11) -0.0070(11)
C5B 0.0170(13) 0.0185(14) 0.0186(14) -0.0069(11) 0.0039(10) -0.0062(11)
C6B 0.0145(13) 0.0209(14) 0.0213(14) -0.0099(11) 0.0009(11) -0.0044(11)
C7B 0.0181(13) 0.0209(14) 0.0235(14) -0.0139(12) 0.0040(11) -0.0069(11)
C8B 0.0143(12) 0.0179(13) 0.0185(13) -0.0120(11) 0.0054(10) -0.0071(11)
C9B 0.0121(12) 0.0181(13) 0.0127(12) -0.0086(10) 0.0014(10) -0.0021(10)
C10B 0.0192(13) 0.0228(14) 0.0142(13) -0.0091(11) 0.0023(10) -0.0067(11)
C11B 0.0174(13) 0.0256(15) 0.0134(13) -0.0042(11) -0.0017(10) -0.0029(11)
C12B 0.0201(13) 0.0160(13) 0.0119(13) -0.0009(10) 0.0009(10) -0.0034(11)
C13B 0.0135(12) 0.0176(13) 0.0161(13) -0.0061(11) 0.0035(10) -0.0066(10)
C14B 0.0118(12) 0.0149(13) 0.0141(13) -0.0059(10) 0.0022(10) -0.0026(10)
C15B 0.0104(12) 0.0173(13) 0.0155(13) -0.0075(10) 0.0036(10) -0.0046(10)
C16B 0.0129(12) 0.0125(13) 0.0157(13) -0.0018(10) 0.0011(10) -0.0048(10)
C17B 0.0122(12) 0.0141(13) 0.0150(13) -0.0071(10) 0.0041(10) -0.0059(10)
C18B 0.0154(12) 0.0177(13) 0.0105(12) -0.0028(10) -0.0014(10) -0.0044(11)
C19B 0.0182(13) 0.0106(12) 0.0131(13) -0.0033(10) 0.0011(10) -0.0041(10)
C20B 0.0135(12) 0.0132(13) 0.0142(13) -0.0050(10) 0.0026(10) -0.0037(10)
C21B 0.0137(12) 0.0143(13) 0.0174(13) -0.0087(11) 0.0046(10) -0.0062(10)
C22B 0.0167(13) 0.0124(13) 0.0220(14) -0.0036(11) -0.0019(11) -0.0045(11)
C23B 0.0209(14) 0.0178(14) 0.0255(15) -0.0061(12) -0.0002(11) -0.0084(11)
C24B 0.0188(13) 0.0216(15) 0.0286(15) -0.0066(12) -0.0021(11) -0.0099(12)
C25B 0.0145(12) 0.0165(13) 0.0191(13) -0.0055(11) -0.0002(10) -0.0053(11)
C26B 0.0192(13) 0.0161(13) 0.0135(13) -0.0082(10) 0.0007(10) -0.0098(11)
C27B 0.0164(13) 0.0213(14) 0.0182(13) -0.0098(11) 0.0040(10) -0.0091(11)
C28B 0.0186(13) 0.0163(14) 0.0208(14) -0.0082(11) -0.0001(11) -0.0038(11)
C29B 0.0290(15) 0.0116(13) 0.0156(13) -0.0060(10) 0.0015(11) -0.0107(11)
C30B 0.0210(13) 0.0203(14) 0.0189(14) -0.0102(11) 0.0059(11) -0.0115(11)
C31B 0.0147(13) 0.0152(13) 0.0200(14) -0.0079(11) 0.0036(10) -0.0042(10)

loop_
_atom_type_symbol
_atom_type_description
_atom_type_scat_dispersion_real
_atom_type_scat_dispersion_imag
_atom_type_scat_source
C C 0.0033 0.0016 'International Tables Vol C Tables 4.2.6.8 and 6.1.1.4'
H H 0.0000 0.0000 'International Tables Vol C Tables 4.2.6.8 and 6.1.1.4'
Br Br -0.2901 2.4595 'International Tables Vol C Tables 4.2.6.8 and 6.1.1.4'
F F 0.0171 0.0103 'International Tables Vol C Tables 4.2.6.8 and 6.1.1.4'
N N 0.0061 0.0033 'International Tables Vol C Tables 4.2.6.8 and 6.1.1.4'
O O 0.0106 0.0060 'International Tables Vol C Tables 4.2.6.8 and 6.1.1.4'

loop_
_geom_angle_atom_site_label_1
_geom_angle_atom_site_label_2
_geom_angle_atom_site_label_3
_geom_angle
C8 O1 C7 113.58(17)
C24 O2 C23 109.29(18)
C17 N1 C22 115.60(19)
C17 N1 C25 112.59(18)
C22 N1 C25 109.42(18)
C2 C1 Br1 118.63(19)
C2 C1 C6 121.7(2)
C6 C1 Br1 119.65(18)
C1 C2 H2 120.6
C1 C2 C3 118.8(2)
C3 C2 H2 120.6
C2 C3 H3 119.5
C4 C3 C2 121.1(2)
C4 C3 H3 119.5
C3 C4 C5 118.7(2)
C3 C4 C7 120.4(2)
C5 C4 C7 120.9(2)
C4 C5 H5 119.5
C6 C5 C4 120.9(2)
C6 C5 H5 119.5
C1 C6 C5 118.7(2)
C1 C6 H6 120.7
C5 C6 H6 120.7
O1 C7 C4 108.01(19)
O1 C7 H7A 110.1
O1 C7 H7B 110.1
C4 C7 H7A 110.1
C4 C7 H7B 110.1
H7A C7 H7B 108.4
O1 C8 C9 117.1(2)
C21 C8 O1 120.2(2)
C21 C8 C9 122.6(2)
C10 C9 C8 121.1(2)
C14 C9 C8 119.3(2)
C14 C9 C10 119.6(2)
C9 C10 H10 119.6
C11 C10 C9 120.9(2)
C11 C10 H10 119.6
C10 C11 H11 120.1
C10 C11 C12 119.9(2)
C12 C11 H11 120.1
C11 C12 H12 120.1
C13 C12 C11 119.9(2)
C13 C12 H12 120.1
C12 C13 H13 119.2
C12 C13 C14 121.6(2)
C14 C13 H13 119.2
C9 C14 C15 119.0(2)
C13 C14 C9 118.1(2)
C13 C14 C15 122.9(2)
C16 C15 C14 121.8(2)
C16 C15 C20 118.6(2)
C20 C15 C14 119.7(2)
C15 C16 H16 118.8
C17 C16 C15 122.5(2)
C17 C16 H16 118.8
C16 C17 N1 118.1(2)
C16 C17 C18 118.9(2)
C18 C17 N1 123.0(2)
C17 C18 H18 120.1
C19 C18 C17 119.8(2)
C19 C18 H18 120.1
C18 C19 H19 118.9
C18 C19 C20 122.2(2)
C20 C19 H19 118.9
C15 C20 C21 120.0(2)
C19 C20 C15 118.1(2)
C19 C20 C21 121.8(2)
C8 C21 C20 119.1(2)
C8 C21 C26 119.9(2)
C20 C21 C26 120.9(2)
N1 C22 H22E 109.9
N1 C22 H22F 109.9
N1 C22 C23 109.1(2)
H22E C22 H22F 108.3
C23 C22 H22E 109.9
C23 C22 H22F 109.9
O2 C23 C22 110.9(2)
O2 C23 H23E 109.5
O2 C23 H23F 109.5
C22 C23 H23E 109.5
C22 C23 H23F 109.5
H23E C23 H23F 108.1
O2 C24 H24E 109.4
O2 C24 H24F 109.4
O2 C24 C25 111.1(2)
H24E C24 H24F 108.0
C25 C24 H24E 109.4
C25 C24 H24F 109.4
N1 C25 C24 109.9(2)
N1 C25 H25E 109.7
N1 C25 H25F 109.7
C24 C25 H25E 109.7
C24 C25 H25F 109.7
H25E C25 H25F 108.2
C27 C26 C21 121.3(2)
C31 C26 C21 120.2(2)
C31 C26 C27 118.4(2)
C26 C27 H27 119.3
C28 C27 C26 121.4(2)
C28 C27 H27 119.3
C27 C28 H28 120.9
C29 C28 C27 118.2(2)
C29 C28 H28 120.9
F1 C29 C28 118.9(2)
F1 C29 C30 118.4(2)
C30 C29 C28 122.7(2)
C29 C30 H30 120.8
C29 C30 C31 118.3(2)
C31 C30 H30 120.8
C26 C31 H31 119.5
C30 C31 C26 121.0(2)
C30 C31 H31 119.5
C8A O1A C7A 114.27(17)
C24A O2A C23A 108.94(19)
C17A N1A C22A 117.33(19)
C17A N1A C25A 117.17(19)
C22A N1A C25A 110.63(19)
C2A C1A Br1A 119.63(19)
C6A C1A Br1A 118.66(18)
C6A C1A C2A 121.7(2)
C1A C2A H2A 120.7
C1A C2A C3A 118.6(2)
C3A C2A H2A 120.7
C2A C3A H3A 119.3
C4A C3A C2A 121.4(2)
C4A C3A H3A 119.3
C3A C4A C7A 121.3(2)
C5A C4A C3A 118.2(2)
C5A C4A C7A 120.5(2)
C4A C5A H5A 119.4
C4A C5A C6A 121.1(2)
C6A C5A H5A 119.4
C1A C6A C5A 118.9(2)
C1A C6A H6A 120.5
C5A C6A H6A 120.5
O1A C7A C4A 107.7(2)
O1A C7A H7AA 110.2
O1A C7A H7AB 110.2
C4A C7A H7AA 110.2
C4A C7A H7AB 110.2
H7AA C7A H7AB 108.5
O1A C8A C9A 116.8(2)
C21A C8A O1A 121.0(2)
C21A C8A C9A 122.1(2)
C10A C9A C8A 120.7(2)
C10A C9A C14A 119.9(2)
C14A C9A C8A 119.4(2)
C9A C10A H10A 119.8
C11A C10A C9A 120.5(2)
C11A C10A H10A 119.8
C10A C11A H11A 119.9
C10A C11A C12A 120.2(2)
C12A C11A H11A 119.9
C11A C12A H12A 119.9
C13A C12A C11A 120.2(2)
C13A C12A H12A 119.9
C12A C13A H13A 119.3
C12A C13A C14A 121.3(2)
C14A C13A H13A 119.3
C9A C14A C15A 119.4(2)
C13A C14A C9A 117.8(2)
C13A C14A C15A 122.8(2)
C16A C15A C14A 121.7(2)
C16A C15A C20A 119.2(2)
C20A C15A C14A 119.0(2)
C15A C16A H16A 118.6
C17A C16A C15A 122.7(2)
C17A C16A H16A 118.6
N1A C17A C18A 119.7(2)
C16A C17A N1A 122.9(2)
C16A C17A C18A 117.4(2)
C17A C18A H18A 119.7
C19A C18A C17A 120.7(2)
C19A C18A H18A 119.7
C18A C19A H19A 118.7
C18A C19A C20A 122.5(2)
C20A C19A H19A 118.7
C15A C20A C21A 120.6(2)
C19A C20A C15A 117.5(2)
C19A C20A C21A 121.8(2)
C8A C21A C20A 119.5(2)
C8A C21A C26A 120.2(2)
C20A C21A C26A 120.3(2)
N1A C22A H22G 109.5
N1A C22A H22H 109.5
N1A C22A C23A 110.7(2)
H22G C22A H22H 108.1
C23A C22A H22G 109.5
C23A C22A H22H 109.5
O2A C23A C22A 112.1(2)
O2A C23A H23G 109.2
O2A C23A H23H 109.2
C22A C23A H23G 109.2
C22A C23A H23H 109.2
H23G C23A H23H 107.9
O2A C24A H24G 109.3
O2A C24A H24H 109.3
O2A C24A C25A 111.6(2)
H24G C24A H24H 108.0
C25A C24A H24G 109.3
C25A C24A H24H 109.3
N1A C25A C24A 110.1(2)
N1A C25A H25G 109.6
N1A C25A H25H 109.6
C24A C25A H25G 109.6
C24A C25A H25H 109.6
H25G C25A H25H 108.1
C27A C26A C21A 120.8(2)
C31A C26A C21A 120.2(2)
C31A C26A C27A 118.9(2)
C26A C27A H27A 119.5
C28A C27A C26A 121.0(2)
C28A C27A H27A 119.5
C27A C28A H28A 120.8
C29A C28A C27A 118.4(2)
C29A C28A H28A 120.8
F1A C29A C28A 118.3(2)
F1A C29A C30A 118.8(2)
C28A C29A C30A 122.8(2)
C29A C30A H30A 120.9
C29A C30A C31A 118.2(2)
C31A C30A H30A 120.9
C26A C31A C30A 120.7(2)
C26A C31A H31A 119.6
C30A C31A H31A 119.6
C8C O1C C7C 112.97(17)
C24D O1D C23D 110.9(18)
C23C O2C C24C 109.1(10)
C17C N1C C22C 116.2(5)
C17C N1C C25C 109.9(8)
C22C N1C C25C 109.0(8)
C22D N1D C17C 106.4(7)
C25D N1D C17C 115.7(14)
C25D N1D C22D 114.0(14)
C2C C1C Br1C 119.4(2)
C6C C1C Br1C 118.9(2)
C6C C1C C2C 121.8(2)
C1C C2C H2C 120.8
C3C C2C C1C 118.4(2)
C3C C2C H2C 120.8
C2C C3C H3C 119.3
C2C C3C C4C 121.4(2)
C4C C3C H3C 119.3
C3C C4C C7C 121.3(2)
C5C C4C C3C 118.8(2)
C5C C4C C7C 119.7(2)
C4C C5C H5C 119.6
C4C C5C C6C 120.8(2)
C6C C5C H5C 119.6
C1C C6C C5C 118.7(2)
C1C C6C H6C 120.6
C5C C6C H6C 120.6
O1C C7C C4C 105.87(18)
O1C C7C H7CA 110.6
O1C C7C H7CB 110.6
C4C C7C H7CA 110.6
C4C C7C H7CB 110.6
H7CA C7C H7CB 108.7
O1C C8C C9C 116.9(2)
C21C C8C O1C 120.3(2)
C21C C8C C9C 122.8(2)
C10C C9C C8C 120.9(2)
C10C C9C C14C 119.7(2)
C14C C9C C8C 119.5(2)
C9C C10C H10C 119.6
C11C C10C C9C 120.8(2)
C11C C10C H10C 119.6
C10C C11C H11C 120.3
C10C C11C C12C 119.4(2)
C12C C11C H11C 120.3
C11C C12C H12C 119.6
C13C C12C C11C 120.8(2)
C13C C12C H12C 119.6
C12C C13C H13C 119.2
C12C C13C C14C 121.5(2)
C14C C13C H13C 119.2
C9C C14C C15C 118.8(2)
C13C C14C C9C 117.8(2)
C13C C14C C15C 123.3(2)
C16C C15C C14C 121.5(2)
C16C C15C C20C 119.3(2)
C20C C15C C14C 119.2(2)
C15C C16C H16C 118.9
C17C C16C C15C 122.1(2)
C17C C16C H16C 118.9
C16C C17C N1C 123.2(3)
C16C C17C N1D 117.1(4)
C16C C17C C18C 118.2(2)
C18C C17C N1C 117.4(3)
C18C C17C N1D 122.7(4)
C17C C18C H18C 119.6
C19C C18C C17C 120.7(2)
C19C C18C H18C 119.6
C18C C19C H19C 118.9
C18C C19C C20C 122.2(2)
C20C C19C H19C 118.9
C15C C20C C19C 117.4(2)
C15C C20C C21C 120.7(2)
C19C C20C C21C 121.8(2)
C8C C21C C20C 119.0(2)
C8C C21C C26C 120.2(2)
C20C C21C C26C 120.9(2)
N1C C22C H22A 109.7
N1C C22C H22B 109.7
N1C C22C C23C 109.8(10)
H22A C22C H22B 108.2
C23C C22C H22A 109.7
C23C C22C H22B 109.7
N1D C22D H22C 109.5
N1D C22D H22D 109.5
N1D C22D C23D 110.6(17)
H22C C22D H22D 108.1
C23D C22D H22C 109.5
C23D C22D H22D 109.5
O2C C23C C22C 112.2(16)
O2C C23C H23A 109.2
O2C C23C H23B 109.2
C22C C23C H23A 109.2
C22C C23C H23B 109.2
H23A C23C H23B 107.9
O1D C23D C22D 113(2)
O1D C23D H23C 109.0
O1D C23D H23D 109.0
C22D C23D H23C 109.0
C22D C23D H23D 109.0
H23C C23D H23D 107.8
O2C C24C H24A 109.2
O2C C24C H24B 109.2
O2C C24C C25C 112.1(8)
H24A C24C H24B 107.9
C25C C24C H24A 109.2
C25C C24C H24B 109.2
O1D C24D H24C 109.3
O1D C24D H24D 109.3
O1D C24D C25D 111.7(13)
H24C C24D H24D 107.9
C25D C24D H24C 109.3
C25D C24D H24D 109.3
N1C C25C H25A 109.3
N1C C25C H25B 109.3
C24C C25C N1C 111.5(11)
C24C C25C H25A 109.3
C24C C25C H25B 109.3
H25A C25C H25B 108.0
N1D C25D C24D 108.4(17)
N1D C25D H25C 110.0
N1D C25D H25D 110.0
C24D C25D H25C 110.0
C24D C25D H25D 110.0
H25C C25D H25D 108.4
C27C C26C C21C 121.3(2)
C27C C26C C31C 118.5(2)
C31C C26C C21C 120.2(2)
C26C C27C H27C 119.7
C28C C27C C26C 120.7(2)
C28C C27C H27C 119.7
C27C C28C H28C 120.9
C29C C28C C27C 118.3(2)
C29C C28C H28C 120.9
F1C C29C C28C 118.5(2)
F1C C29C C30C 118.4(3)
C30C C29C C28C 123.1(2)
C29C C30C H30C 120.9
C29C C30C C31C 118.2(2)
C31C C30C H30C 120.9
C26C C31C H31C 119.4
C30C C31C C26C 121.2(2)
C30C C31C H31C 119.4
C8B O00B C7B 113.52(17)
C23B O00F C24B 109.74(19)
C17B N1B C22B 116.66(19)
C17B N1B C25B 113.71(19)
C22B N1B C25B 110.26(19)
C2B C1B Br04 118.7(2)
C6B C1B Br04 120.0(2)
C6B C1B C2B 121.2(2)
C1B C2B H2B 120.3
C3B C2B C1B 119.4(2)
C3B C2B H2B 120.3
C2B C3B H3B 119.6
C2B C3B C4B 120.9(2)
C4B C3B H3B 119.6
C3B C4B C5B 118.7(2)
C3B C4B C7B 119.6(2)
C5B C4B C7B 121.6(2)
C4B C5B H5B 119.5
C6B C5B C4B 121.1(2)
C6B C5B H5B 119.5
C1B C6B C5B 118.7(2)
C1B C6B H6B 120.7
C5B C6B H6B 120.7
O00B C7B C4B 106.47(19)
O00B C7B H7BA 110.4
O00B C7B H7BB 110.4
C4B C7B H7BA 110.4
C4B C7B H7BB 110.4
H7BA C7B H7BB 108.6
O00B C8B C9B 117.1(2)
C21B C8B O00B 120.0(2)
C21B C8B C9B 122.8(2)
C10B C9B C8B 121.0(2)
C14B C9B C8B 119.0(2)
C14B C9B C10B 120.0(2)
C9B C10B H10B 119.9
C11B C10B C9B 120.3(2)
C11B C10B H10B 119.9
C10B C11B H11B 120.0
C10B C11B C12B 120.0(2)
C12B C11B H11B 120.0
C11B C12B H12B 119.6
C13B C12B C11B 120.8(2)
C13B C12B H12B 119.6
C12B C13B H13B 119.3
C12B C13B C14B 121.5(2)
C14B C13B H13B 119.3
C9B C14B C15B 119.3(2)
C13B C14B C9B 117.5(2)
C13B C14B C15B 123.2(2)
C16B C15B C14B 121.1(2)
C16B C15B C20B 119.7(2)
C20B C15B C14B 119.2(2)
C15B C16B H16B 119.0
C17B C16B C15B 122.1(2)
C17B C16B H16B 119.0
C16B C17B N1B 123.1(2)
C16B C17B C18B 117.8(2)
C18B C17B N1B 119.1(2)
C17B C18B H18B 119.4
C19B C18B C17B 121.3(2)
C19B C18B H18B 119.4
C18B C19B H19B 119.0
C18B C19B C20B 122.0(2)
C20B C19B H19B 119.0
C15B C20B C19B 117.2(2)
C15B C20B C21B 120.6(2)
C19B C20B C21B 122.0(2)
C8B C21B C20B 118.9(2)
C8B C21B C26B 119.7(2)
C20B C21B C26B 121.3(2)
N1B C22B H22I 109.8
N1B C22B H22J 109.8
N1B C22B C23B 109.5(2)
H22I C22B H22J 108.2
C23B C22B H22I 109.8
C23B C22B H22J 109.8
O00F C23B C22B 112.5(2)
O00F C23B H23I 109.1
O00F C23B H23J 109.1
C22B C23B H23I 109.1
C22B C23B H23J 109.1
H23I C23B H23J 107.8
O00F C24B H24I 109.2
O00F C24B H24J 109.2
O00F C24B C25B 112.0(2)
H24I C24B H24J 107.9
C25B C24B H24I 109.2
C25B C24B H24J 109.2
N1B C25B C24B 110.5(2)
N1B C25B H25I 109.5
N1B C25B H25J 109.5
C24B C25B H25I 109.5
C24B C25B H25J 109.5
H25I C25B H25J 108.1
C27B C26B C21B 121.2(2)
C27B C26B C31B 118.3(2)
C31B C26B C21B 120.5(2)
C26B C27B H27B 119.4
C28B C27B C26B 121.1(2)
C28B C27B H27B 119.4
C27B C28B H28B 120.7
C29B C28B C27B 118.6(2)
C29B C28B H28B 120.7
F005 C29B C28B 119.5(2)
F005 C29B C30B 118.1(2)
C28B C29B C30B 122.4(2)
C29B C30B H30B 120.9
C29B C30B C31B 118.2(2)
C31B C30B H30B 120.9
C26B C31B H31B 119.3
C30B C31B C26B 121.4(2)
C30B C31B H31B 119.3

loop_
_geom_bond_atom_site_label_1
_geom_bond_atom_site_label_2
_geom_bond_distance
Br1 C1 1.909(2)
F1 C29 1.362(3)
O1 C7 1.440(3)
O1 C8 1.384(3)
O2 C23 1.439(3)
O2 C24 1.421(3)
N1 C17 1.428(3)
N1 C22 1.466(3)
N1 C25 1.468(3)
C1 C2 1.378(4)
C1 C6 1.381(3)
C2 H2 0.9500
C2 C3 1.388(3)
C3 H3 0.9500
C3 C4 1.384(4)
C4 C5 1.395(3)
C4 C7 1.496(3)
C5 H5 0.9500
C5 C6 1.386(3)
C6 H6 0.9500
C7 H7A 0.9900
C7 H7B 0.9900
C8 C9 1.438(3)
C8 C21 1.362(3)
C9 C10 1.416(3)
C9 C14 1.412(3)
C10 H10 0.9500
C10 C11 1.367(4)
C11 H11 0.9500
C11 C12 1.402(3)
C12 H12 0.9500
C12 C13 1.380(3)
C13 H13 0.9500
C13 C14 1.403(3)
C14 C15 1.455(3)
C15 C16 1.406(3)
C15 C20 1.418(3)
C16 H16 0.9500
C16 C17 1.377(3)
C17 C18 1.406(3)
C18 H18 0.9500
C18 C19 1.374(3)
C19 H19 0.9500
C19 C20 1.410(3)
C20 C21 1.450(3)
C21 C26 1.494(3)
C22 H22E 0.9900
C22 H22F 0.9900
C22 C23 1.512(3)
C23 H23E 0.9900
C23 H23F 0.9900
C24 H24E 0.9900
C24 H24F 0.9900
C24 C25 1.513(3)
C25 H25E 0.9900
C25 H25F 0.9900
C26 C27 1.395(3)
C26 C31 1.394(3)
C27 H27 0.9500
C27 C28 1.380(4)
C28 H28 0.9500
C28 C29 1.377(4)
C29 C30 1.374(4)
C30 H30 0.9500
C30 C31 1.387(4)
C31 H31 0.9500
Br1A C1A 1.903(2)
F1A C29A 1.356(3)
O1A C7A 1.440(3)
O1A C8A 1.387(3)
O2A C23A 1.423(3)
O2A C24A 1.420(3)
N1A C17A 1.407(3)
N1A C22A 1.457(3)
N1A C25A 1.473(3)
C1A C2A 1.371(3)
C1A C6A 1.370(3)
C2A H2A 0.9500
C2A C3A 1.387(4)
C3A H3A 0.9500
C3A C4A 1.387(4)
C4A C5A 1.381(3)
C4A C7A 1.505(3)
C5A H5A 0.9500
C5A C6A 1.390(3)
C6A H6A 0.9500
C7A H7AA 0.9900
C7A H7AB 0.9900
C8A C9A 1.440(3)
C8A C21A 1.364(3)
C9A C10A 1.414(3)
C9A C14A 1.415(3)
C10A H10A 0.9500
C10A C11A 1.368(4)
C11A H11A 0.9500
C11A C12A 1.397(4)
C12A H12A 0.9500
C12A C13A 1.378(3)
C13A H13A 0.9500
C13A C14A 1.410(3)
C14A C15A 1.462(3)
C15A C16A 1.408(3)
C15A C20A 1.415(3)
C16A H16A 0.9500
C16A C17A 1.388(3)
C17A C18A 1.418(3)
C18A H18A 0.9500
C18A C19A 1.368(3)
C19A H19A 0.9500
C19A C20A 1.411(3)
C20A C21A 1.447(3)
C21A C26A 1.493(3)
C22A H22G 0.9900
C22A H22H 0.9900
C22A C23A 1.511(3)
C23A H23G 0.9900
C23A H23H 0.9900
C24A H24G 0.9900
C24A H24H 0.9900
C24A C25A 1.509(3)
C25A H25G 0.9900
C25A H25H 0.9900
C26A C27A 1.397(3)
C26A C31A 1.391(3)
C27A H27A 0.9500
C27A C28A 1.381(4)
C28A H28A 0.9500
C28A C29A 1.376(4)
C29A C30A 1.376(4)
C30A H30A 0.9500
C30A C31A 1.393(4)
C31A H31A 0.9500
Br1C C1C 1.899(3)
F1C C29C 1.362(3)
O1C C7C 1.452(3)
O1C C8C 1.387(3)
O1D C23D 1.45(4)
O1D C24D 1.437(15)
O2C C23C 1.40(2)
O2C C24C 1.429(11)
N1C C17C 1.423(5)
N1C C22C 1.466(9)
N1C C25C 1.493(19)
N1D C17C 1.491(8)
N1D C22D 1.462(16)
N1D C25D 1.45(3)
C1C C2C 1.385(4)
C1C C6C 1.378(4)
C2C H2C 0.9500
C2C C3C 1.377(4)
C3C H3C 0.9500
C3C C4C 1.388(3)
C4C C5C 1.386(4)
C4C C7C 1.498(3)
C5C H5C 0.9500
C5C C6C 1.388(4)
C6C H6C 0.9500
C7C H7CA 0.9900
C7C H7CB 0.9900
C8C C9C 1.432(3)
C8C C21C 1.362(3)
C9C C10C 1.414(3)
C9C C14C 1.417(3)
C10C H10C 0.9500
C10C C11C 1.370(3)
C11C H11C 0.9500
C11C C12C 1.399(4)
C12C H12C 0.9500
C12C C13C 1.368(3)
C13C H13C 0.9500
C13C C14C 1.403(3)
C14C C15C 1.462(3)
C15C C16C 1.404(3)
C15C C20C 1.418(3)
C16C H16C 0.9500
C16C C17C 1.383(4)
C17C C18C 1.412(4)
C18C H18C 0.9500
C18C C19C 1.358(4)
C19C H19C 0.9500
C19C C20C 1.419(3)
C20C C21C 1.443(3)
C21C C26C 1.494(3)
C22C H22A 0.9900
C22C H22B 0.9900
C22C C23C 1.52(3)
C22D H22C 0.9900
C22D H22D 0.9900
C22D C23D 1.49(4)
C23C H23A 0.9900
C23C H23B 0.9900
C23D H23C 0.9900
C23D H23D 0.9900
C24C H24A 0.9900
C24C H24B 0.9900
C24C C25C 1.48(2)
C24D H24C 0.9900
C24D H24D 0.9900
C24D C25D 1.54(4)
C25C H25A 0.9900
C25C H25B 0.9900
C25D H25C 0.9900
C25D H25D 0.9900
C26C C27C 1.394(3)
C26C C31C 1.398(3)
C27C H27C 0.9500
C27C C28C 1.393(4)
C28C H28C 0.9500
C28C C29C 1.372(4)
C29C C30C 1.369(4)
C30C H30C 0.9500
C30C C31C 1.384(4)
C31C H31C 0.9500
Br04 C1B 1.895(3)
F005 C29B 1.358(3)
O00B C7B 1.447(3)
O00B C8B 1.390(3)
O00F C23B 1.422(3)
O00F C24B 1.425(3)
N1B C17B 1.415(3)
N1B C22B 1.469(3)
N1B C25B 1.483(3)
C1B C2B 1.389(4)
C1B C6B 1.379(4)
C2B H2B 0.9500
C2B C3B 1.374(4)
C3B H3B 0.9500
C3B C4B 1.390(4)
C4B C5B 1.393(3)
C4B C7B 1.494(3)
C5B H5B 0.9500
C5B C6B 1.389(4)
C6B H6B 0.9500
C7B H7BA 0.9900
C7B H7BB 0.9900
C8B C9B 1.432(3)
C8B C21B 1.366(3)
C9B C10B 1.419(3)
C9B C14B 1.417(3)
C10B H10B 0.9500
C10B C11B 1.371(4)
C11B H11B 0.9500
C11B C12B 1.394(4)
C12B H12B 0.9500
C12B C13B 1.367(3)
C13B H13B 0.9500
C13B C14B 1.412(3)
C14B C15B 1.456(3)
C15B C16B 1.412(3)
C15B C20B 1.415(3)
C16B H16B 0.9500
C16B C17B 1.383(3)
C17B C18B 1.412(3)
C18B H18B 0.9500
C18B C19B 1.362(3)
C19B H19B 0.9500
C19B C20B 1.420(3)
C20B C21B 1.441(3)
C21B C26B 1.496(3)
C22B H22I 0.9900
C22B H22J 0.9900
C22B C23B 1.509(3)
C23B H23I 0.9900
C23B H23J 0.9900
C24B H24I 0.9900
C24B H24J 0.9900
C24B C25B 1.505(4)
C25B H25I 0.9900
C25B H25J 0.9900
C26B C27B 1.391(3)
C26B C31B 1.395(3)
C27B H27B 0.9500
C27B C28B 1.388(4)
C28B H28B 0.9500
C28B C29B 1.374(4)
C29B C30B 1.377(4)
C30B H30B 0.9500
C30B C31B 1.386(3)
C31B H31B 0.9500

loop_
_geom_torsion_atom_site_label_1
_geom_torsion_atom_site_label_2
_geom_torsion_atom_site_label_3
_geom_torsion_atom_site_label_4
_geom_torsion
Br1 C1 C2 C3 175.52(19)
Br1 C1 C6 C5 -174.09(18)
F1 C29 C30 C31 178.8(2)
O1 C8 C9 C10 -5.3(3)
O1 C8 C9 C14 172.54(19)
O1 C8 C21 C20 -176.27(19)
O1 C8 C21 C26 2.5(3)
O2 C24 C25 N1 -58.5(3)
N1 C17 C18 C19 179.4(2)
N1 C22 C23 O2 59.9(3)
C1 C2 C3 C4 -1.1(4)
C2 C1 C6 C5 3.7(4)
C2 C3 C4 C5 3.0(4)
C2 C3 C4 C7 -176.7(2)
C3 C4 C5 C6 -1.5(4)
C3 C4 C7 O1 -116.7(2)
C4 C5 C6 C1 -1.7(4)
C5 C4 C7 O1 63.6(3)
C6 C1 C2 C3 -2.3(4)
C7 O1 C8 C9 99.3(2)
C7 O1 C8 C21 -84.5(3)
C7 C4 C5 C6 178.2(2)
C8 O1 C7 C4 170.79(19)
C8 C9 C10 C11 176.9(2)
C8 C9 C14 C13 -174.8(2)
C8 C9 C14 C15 4.4(3)
C8 C21 C26 C27 117.6(3)
C8 C21 C26 C31 -61.5(3)
C9 C8 C21 C20 -0.3(3)
C9 C8 C21 C26 178.5(2)
C9 C10 C11 C12 -1.7(4)
C9 C14 C15 C16 177.2(2)
C9 C14 C15 C20 -1.6(3)
C10 C9 C14 C13 3.1(3)
C10 C9 C14 C15 -177.7(2)
C10 C11 C12 C13 2.3(4)
C11 C12 C13 C14 -0.1(4)
C12 C13 C14 C9 -2.6(3)
C12 C13 C14 C15 178.2(2)
C13 C14 C15 C16 -3.6(3)
C13 C14 C15 C20 177.6(2)
C14 C9 C10 C11 -1.0(3)
C14 C15 C16 C17 -179.0(2)
C14 C15 C20 C19 179.8(2)
C14 C15 C20 C21 -2.2(3)
C15 C16 C17 N1 -179.6(2)
C15 C16 C17 C18 -0.5(3)
C15 C20 C21 C8 3.2(3)
C15 C20 C21 C26 -175.6(2)
C16 C15 C20 C19 1.0(3)
C16 C15 C20 C21 178.9(2)
C16 C17 C18 C19 0.3(3)
C17 N1 C22 C23 173.94(19)
C17 N1 C25 C24 -172.9(2)
C17 C18 C19 C20 0.6(4)
C18 C19 C20 C15 -1.2(3)
C18 C19 C20 C21 -179.1(2)
C19 C20 C21 C8 -178.9(2)
C19 C20 C21 C26 2.3(3)
C20 C15 C16 C17 -0.2(3)
C20 C21 C26 C27 -63.6(3)
C20 C21 C26 C31 117.2(2)
C21 C8 C9 C10 178.6(2)
C21 C8 C9 C14 -3.6(3)
C21 C26 C27 C28 -179.9(2)
C21 C26 C31 C30 179.6(2)
C22 N1 C17 C16 -153.3(2)
C22 N1 C17 C18 27.6(3)
C22 N1 C25 C24 57.1(3)
C23 O2 C24 C25 59.4(3)
C24 O2 C23 C22 -60.4(3)
C25 N1 C17 C16 79.9(3)
C25 N1 C17 C18 -99.2(3)
C25 N1 C22 C23 -57.7(3)
C26 C27 C28 C29 0.6(4)
C27 C26 C31 C30 0.4(3)
C27 C28 C29 F1 -179.1(2)
C27 C28 C29 C30 -0.2(4)
C28 C29 C30 C31 -0.1(4)
C29 C30 C31 C26 0.0(4)
C31 C26 C27 C28 -0.7(4)
Br1A C1A C2A C3A -178.2(2)
Br1A C1A C6A C5A -179.94(18)
F1A C29A C30A C31A -178.2(2)
O1A C8A C9A C10A 4.7(3)
O1A C8A C9A C14A -174.6(2)
O1A C8A C21A C20A 175.43(19)
O1A C8A C21A C26A -2.6(3)
O2A C24A C25A N1A -58.1(3)
N1A C17A C18A C19A 178.2(2)
N1A C22A C23A O2A 56.6(3)
C1A C2A C3A C4A -1.9(4)
C2A C1A C6A C5A 1.0(4)
C2A C3A C4A C5A 1.1(4)
C2A C3A C4A C7A 179.6(3)
C3A C4A C5A C6A 0.8(4)
C3A C4A C7A O1A 49.0(3)
C4A C5A C6A C1A -1.8(4)
C5A C4A C7A O1A -132.6(2)
C6A C1A C2A C3A 0.8(4)
C7A O1A C8A C9A -100.7(2)
C7A O1A C8A C21A 82.5(3)
C7A C4A C5A C6A -177.7(2)
C8A O1A C7A C4A -177.7(2)
C8A C9A C10A C11A -178.7(2)
C8A C9A C14A C13A 177.9(2)
C8A C9A C14A C15A -1.2(3)
C8A C21A C26A C27A -118.1(3)
C8A C21A C26A C31A 62.3(3)
C9A C8A C21A C20A -1.2(3)
C9A C8A C21A C26A -179.2(2)
C9A C10A C11A C12A 0.4(4)
C9A C14A C15A C16A 177.3(2)
C9A C14A C15A C20A -0.6(3)
C10A C9A C14A C13A -1.4(3)
C10A C9A C14A C15A 179.5(2)
C10A C11A C12A C13A -0.5(4)
C11A C12A C13A C14A -0.4(4)
C12A C13A C14A C9A 1.3(3)
C12A C13A C14A C15A -179.6(2)
C13A C14A C15A C16A -1.8(3)
C13A C14A C15A C20A -179.7(2)
C14A C9A C10A C11A 0.6(4)
C14A C15A C16A C17A -177.9(2)
C14A C15A C20A C19A 177.8(2)
C14A C15A C20A C21A 1.6(3)
C15A C16A C17A N1A -178.0(2)
C15A C16A C17A C18A 0.1(3)
C15A C20A C21A C8A -0.7(3)
C15A C20A C21A C26A 177.3(2)
C16A C15A C20A C19A -0.2(3)
C16A C15A C20A C21A -176.4(2)
C16A C17A C18A C19A 0.1(3)
C17A N1A C22A C23A 169.0(2)
C17A N1A C25A C24A -168.2(2)
C17A C18A C19A C20A -0.3(4)
C18A C19A C20A C15A 0.3(3)
C18A C19A C20A C21A 176.5(2)
C19A C20A C21A C8A -176.8(2)
C19A C20A C21A C26A 1.2(3)
C20A C15A C16A C17A 0.0(3)
C20A C21A C26A C27A 64.0(3)
C20A C21A C26A C31A -115.7(3)
C21A C8A C9A C10A -178.6(2)
C21A C8A C9A C14A 2.1(3)
C21A C26A C27A C28A -178.9(2)
C21A C26A C31A C30A 179.6(2)
C22A N1A C17A C16A -1.6(3)
C22A N1A C17A C18A -179.6(2)
C22A N1A C25A C24A 53.7(3)
C23A O2A C24A C25A 60.2(3)
C24A O2A C23A C22A -59.4(3)
C25A N1A C17A C16A -136.9(2)
C25A N1A C17A C18A 45.1(3)
C25A N1A C22A C23A -52.9(3)
C26A C27A C28A C29A -0.5(4)
C27A C26A C31A C30A -0.1(4)
C27A C28A C29A F1A 178.9(2)
C27A C28A C29A C30A -0.5(4)
C28A C29A C30A C31A 1.2(4)
C29A C30A C31A C26A -0.9(4)
C31A C26A C27A C28A 0.8(4)
Br1C C1C C2C C3C -179.9(2)
Br1C C1C C6C C5C 179.46(19)
F1C C29C C30C C31C -178.7(2)
O1C C8C C9C C10C -3.2(3)
O1C C8C C9C C14C 177.1(2)
O1C C8C C21C C20C -176.7(2)
O1C C8C C21C C26C 3.3(3)
O1D C24D C25D N1D 56(2)
O2C C24C C25C N1C -56.8(12)
N1C C17C C18C C19C 166.6(3)
N1C C22C C23C O2C 58.9(15)
N1D C17C C18C C19C -164.4(4)
N1D C22D C23D O1D -52(3)
C1C C2C C3C C4C 0.2(4)
C2C C1C C6C C5C -0.6(4)
C2C C3C C4C C5C -0.1(4)
C2C C3C C4C C7C -175.2(2)
C3C C4C C5C C6C -0.4(4)
C3C C4C C7C O1C 92.6(3)
C4C C5C C6C C1C 0.7(4)
C5C C4C C7C O1C -82.5(3)
C6C C1C C2C C3C 0.1(4)
C7C O1C C8C C9C 94.9(2)
C7C O1C C8C C21C -86.0(3)
C7C C4C C5C C6C 174.8(2)
C8C O1C C7C C4C 173.50(19)
C8C C9C C10C C11C -180.0(2)
C8C C9C C14C C13C 180.0(2)
C8C C9C C14C C15C -0.1(3)
C8C C21C C26C C27C -60.2(3)
C8C C21C C26C C31C 117.4(3)
C9C C8C C21C C20C 2.3(4)
C9C C8C C21C C26C -177.6(2)
C9C C10C C11C C12C 0.0(4)
C9C C14C C15C C16C -177.7(2)
C9C C14C C15C C20C 1.8(3)
C10C C9C C14C C13C 0.2(3)
C10C C9C C14C C15C -179.9(2)
C10C C11C C12C C13C 0.2(4)
C11C C12C C13C C14C -0.2(4)
C12C C13C C14C C9C 0.0(4)
C12C C13C C14C C15C -179.9(2)
C13C C14C C15C C16C 2.2(4)
C13C C14C C15C C20C -178.3(2)
C14C C9C C10C C11C -0.2(3)
C14C C15C C16C C17C 178.3(2)
C14C C15C C20C C19C -178.6(2)
C14C C15C C20C C21C -1.5(3)
C15C C16C C17C N1C -165.6(3)
C15C C16C C17C N1D 165.5(4)
C15C C16C C17C C18C 1.2(4)
C15C C20C C21C C8C -0.6(3)
C15C C20C C21C C26C 179.4(2)
C16C C15C C20C C19C 0.8(3)
C16C C15C C20C C21C 178.0(2)
C16C C17C C18C C19C -0.9(4)
C17C N1C C22C C23C -178.4(9)
C17C N1C C25C C24C -177.7(8)
C17C N1D C22D C23D -177.6(14)
C17C N1D C25D C24D -178.8(10)
C17C C18C C19C C20C 0.7(4)
C18C C19C C20C C15C -0.6(4)
C18C C19C C20C C21C -177.7(2)
C19C C20C C21C C8C 176.5(2)
C19C C20C C21C C26C -3.5(4)
C20C C15C C16C C17C -1.2(4)
C20C C21C C26C C27C 119.9(3)
C20C C21C C26C C31C -62.6(3)
C21C C8C C9C C10C 177.8(2)
C21C C8C C9C C14C -2.0(4)
C21C C26C C27C C28C 178.8(2)
C21C C26C C31C C30C -179.1(2)
C22C N1C C17C C16C -5.1(6)
C22C N1C C17C C18C -172.0(4)
C22C N1C C25C C24C 53.9(12)
C22D N1D C17C C16C 71.2(7)
C22D N1D C17C C18C -125.2(6)
C22D N1D C25D C24D -54.9(19)
C23C O2C C24C C25C 58.9(14)
C23D O1D C24D C25D -57(2)
C24C O2C C23C C22C -59.7(15)
C24D O1D C23D C22D 55(2)
C25C N1C C17C C16C -129.5(7)
C25C N1C C17C C18C 63.7(7)
C25C N1C C22C C23C -53.6(13)
C25D N1D C17C C16C -161.0(13)
C25D N1D C17C C18C 2.6(14)
C25D N1D C22D C23D 54(2)
C26C C27C C28C C29C 0.2(4)
C27C C26C C31C C30C -1.5(4)
C27C C28C C29C F1C 178.5(2)
C27C C28C C29C C30C -1.6(4)
C28C C29C C30C C31C 1.4(4)
C29C C30C C31C C26C 0.2(4)
C31C C26C C27C C28C 1.3(4)
Br04 C1B C2B C3B -179.4(2)
Br04 C1B C6B C5B -179.87(18)
F005 C29B C30B C31B -178.6(2)
O00B C8B C9B C10B 4.0(3)
O00B C8B C9B C14B -175.0(2)
O00B C8B C21B C20B 175.5(2)
O00B C8B C21B C26B -2.4(3)
O00F C24B C25B N1B 56.3(3)
N1B C17B C18B C19B -174.7(2)
N1B C22B C23B O00F -58.1(3)
C1B C2B C3B C4B -1.0(4)
C2B C1B C6B C5B 0.0(4)
C2B C3B C4B C5B 0.4(4)
C2B C3B C4B C7B -177.7(2)
C3B C4B C5B C6B 0.4(4)
C3B C4B C7B O00B 68.0(3)
C4B C5B C6B C1B -0.6(4)
C5B C4B C7B O00B -110.0(2)
C6B C1B C2B C3B 0.7(4)
C7B O00B C8B C9B -93.5(2)
C7B O00B C8B C21B 88.8(3)
C7B C4B C5B C6B 178.5(2)
C8B O00B C7B C4B -175.54(19)
C8B C9B C10B C11B -179.3(2)
C8B C9B C14B C13B 179.7(2)
C8B C9B C14B C15B -0.3(3)
C8B C21B C26B C27B -113.7(3)
C8B C21B C26B C31B 64.7(3)
C9B C8B C21B C20B -2.1(4)
C9B C8B C21B C26B -180.0(2)
C9B C10B C11B C12B 0.0(4)
C9B C14B C15B C16B 176.0(2)
C9B C14B C15B C20B -2.3(3)
C10B C9B C14B C13B 0.6(3)
C10B C9B C14B C15B -179.4(2)
C10B C11B C12B C13B 0.0(4)
C11B C12B C13B C14B 0.4(4)
C12B C13B C14B C9B -0.7(3)
C12B C13B C14B C15B 179.3(2)
C13B C14B C15B C16B -4.0(4)
C13B C14B C15B C20B 177.7(2)
C14B C9B C10B C11B -0.3(4)
C14B C15B C16B C17B -178.8(2)
C14B C15B C20B C19B 179.6(2)
C14B C15B C20B C21B 2.9(3)
C15B C16B C17B N1B 175.2(2)
C15B C16B C17B C18B -1.0(3)
C15B C20B C21B C8B -0.8(3)
C15B C20B C21B C26B 177.1(2)
C16B C15B C20B C19B 1.3(3)
C16B C15B C20B C21B -175.4(2)
C16B C17B C18B C19B 1.7(3)
C17B N1B C22B C23B -173.6(2)
C17B N1B C25B C24B 172.3(2)
C17B C18B C19B C20B -0.9(4)
C18B C19B C20B C15B -0.6(3)
C18B C19B C20B C21B 176.0(2)
C19B C20B C21B C8B -177.3(2)
C19B C20B C21B C26B 0.6(4)
C20B C15B C16B C17B -0.5(4)
C20B C21B C26B C27B 68.4(3)
C20B C21B C26B C31B -113.2(3)
C21B C8B C9B C10B -178.3(2)
C21B C8B C9B C14B 2.6(4)
C21B C26B C27B C28B 179.2(2)
C21B C26B C31B C30B -179.1(2)
C22B N1B C17B C16B -2.7(3)
C22B N1B C17B C18B 173.5(2)
C22B N1B C25B C24B -54.5(3)
C23B O00F C24B C25B -57.9(3)
C24B O00F C23B C22B 59.1(3)
C25B N1B C17B C16B 127.4(2)
C25B N1B C17B C18B -56.4(3)
C25B N1B C22B C23B 54.7(3)
C26B C27B C28B C29B 0.6(4)
C27B C26B C31B C30B -0.6(4)
C27B C28B C29B F005 178.8(2)
C27B C28B C29B C30B -2.3(4)
C28B C29B C30B C31B 2.4(4)
C29B C30B C31B C26B -0.9(4)
C31B C26B C27B C28B 0.8(4)
